data_7203213
loop_
_publ_author_name
'R. Baies'
'O. P\'erez'
'V. Caignaert'
'V. Pralong'
'B. Raveau'

_publ_section_title
;
 A new sodium cobaltophosphate with a tunnel structure, ionic conductor
;
_journal_issue 25
_journal_name_full 'Journal of Materials Chemistry'
_journal_page_first 2434
_journal_paper_doi 10.1039/b516383h
_journal_volume 16
_journal_year 2006
_chemical_formula_moiety Na2Co8(PO4)6
_chemical_formula_sum 'Co4 Na O12 P3'
_chemical_formula_weight 543.6
_chemical_melting_point 1150
_chemical_name_systematic ' ?'
_space_group_IT_number 14
_symmetry_cell_setting monoclinic
_symmetry_space_group_name_Hall '-P 2yn'
_symmetry_space_group_name_H-M 'P 1 21/n 1'
_cell_angle_alpha 90
_cell_angle_beta 91.050(10)
_cell_angle_gamma 90
_cell_formula_units_Z 4
_cell_length_a 6.3390(10)
_cell_length_b 9.8670(10)
_cell_length_c 15.300(2)
_cell_measurement_reflns_used 45
_cell_measurement_temperature 298
_cell_measurement_theta_max 25
_cell_measurement_theta_min 5
_cell_volume 956.8(2)
_computing_publication_material '(Jana2000; Petricek and Dusek, 2000)'
_computing_structure_refinement '(Jana2000; Petricek and Dusek, 2000)'
_diffrn_ambient_temperature 293
_diffrn_measured_fraction_theta_full 0.99
_diffrn_measured_fraction_theta_max 42.00
_diffrn_measurement_device_type 'Nonius CCD'
_diffrn_radiation_monochromator C
_diffrn_radiation_type 'Mo K\a'
_diffrn_radiation_wavelength 0.71069
_diffrn_reflns_av_R_equivalents 0.0988
_diffrn_reflns_av_sigmaI/netI 0.1323
_diffrn_reflns_limit_h_max 11
_diffrn_reflns_limit_h_min -10
_diffrn_reflns_limit_k_max 18
_diffrn_reflns_limit_k_min -15
_diffrn_reflns_limit_l_max 28
_diffrn_reflns_limit_l_min -26
_diffrn_reflns_number 20748
_diffrn_reflns_theta_full 42.00
_diffrn_reflns_theta_max 42.00
_diffrn_reflns_theta_min 5.85
_exptl_absorpt_coefficient_mu 7.431
_exptl_absorpt_correction_T_max 1.000
_exptl_absorpt_correction_T_min 1.000
_exptl_absorpt_correction_type none
_exptl_crystal_colour purple
_exptl_crystal_density_diffrn 3.7727
_exptl_crystal_F_000 1040
_exptl_crystal_size_max 0.07
_exptl_crystal_size_mid 0.05
_exptl_crystal_size_min 0.03
_refine_diff_density_max 2.19
_refine_diff_density_min -2.15
_refine_ls_goodness_of_fit_gt 1.58
_refine_ls_goodness_of_fit_ref 1.23
_refine_ls_number_parameters 190
_refine_ls_number_reflns 6634
_refine_ls_R_factor_all 0.1669
_refine_ls_R_factor_gt 0.0523
_refine_ls_shift/su_max 0.0003
_refine_ls_shift/su_mean 0.0000
_refine_ls_structure_factor_coef F
_refine_ls_weighting_details w=1/\s^2^(F)
_refine_ls_weighting_scheme sigma
_refine_ls_wR_factor_gt 0.0471
_refine_ls_wR_factor_ref 0.0603
_reflns_number_gt 2547
_reflns_number_total 6634
_reflns_threshold_expression I>3\s(I)
_cod_data_source_file b516383h.txt
_cod_data_source_block (I)
_cod_depositor_comments
;
The following automatic conversions were performed:
'_exptl_absorpt_correction_type' value 'None' changed to 'none' according
to '/home/saulius/struct/CIF-dictionaries/cif_core.dic' dictionary named
'cif_core.dic' version 2.4.1 from 2010-06-29.

Automatic conversion script
Id: cif_fix_enum 1527 2010-12-29 10:47:43Z saulius 
;
_cod_original_formula_sum 'Co4 Na1 O12 P3'
_cod_database_code 7203213

loop_
_symmetry_equiv_pos_site_id
_symmetry_equiv_pos_as_xyz
1 x,y,z
2 1/2-x,1/2+y,1/2-z
3 -x,-y,-z
4 1/2+x,1/2-y,1/2+z

loop_
_atom_site_label
_atom_site_type_symbol
_atom_site_fract_x
_atom_site_fract_y
_atom_site_fract_z
_atom_site_adp_type
_atom_site_U_iso_or_equiv
_atom_site_symmetry_multiplicity
_atom_site_occupancy
_atom_site_calc_flag
_atom_site_refinement_flags
_atom_site_disorder_assembly
_atom_site_disorder_group
Co(1) Co -0.00785(8) 0.24835(8) 0.44261(4) Uani 0.01153(13) 4 1 d . . .
Co(2) Co -0.50938(8) 0.24311(8) 0.45366(4) Uani 0.01243(14) 4 1 d . . .
Co(3) Co -0.76235(10) -0.06790(7) 0.37290(4) Uani 0.00971(15) 4 1 d . . .
Co(4) Co -0.75592(19) 0.54597(16) 0.37429(10) Uani 0.0235(3) 4 1 d . . .
P(1) P -0.25231(18) 0.52918(12) 0.43598(8) Uani 0.0071(3) 4 1 d . . .
P(2) P -0.74688(18) 0.04375(12) 0.55795(8) Uani 0.0078(3) 4 1 d . . .
P(3) P 0.25146(17) 0.20334(12) 0.27410(7) Uani 0.0092(3) 4 1 d . . .
Na(1) Na -0.2602(4) 0.2455(3) 0.21831(18) Uiso 0.0338(6) 4 0.8934 d . . .
Na(2) Na 0.259(4) 0.411(3) 0.7571(17) Uiso 0.0338(6) 4 0.1066 d . . .
O(1) O -0.2536(5) 0.3793(4) 0.4683(2) Uani 0.0135(9) 4 1 d . . .
O(2) O -0.2437(5) 0.6171(4) 0.5219(2) Uani 0.0122(8) 4 1 d . . .
O(3) O -0.4479(5) 0.5631(4) 0.3844(2) Uani 0.0174(10) 4 1 d . . .
O(4) O -0.0636(5) 0.5585(4) 0.3809(2) Uani 0.0167(10) 4 1 d . . .
O(5) O -0.7732(6) 0.1006(4) 0.4631(2) Uani 0.0166(9) 4 1 d . . .
O(6) O -0.7472(5) -0.1118(4) 0.5504(3) Uani 0.0186(10) 4 1 d . . .
O(7) O -0.9267(5) 0.0957(4) 0.6120(3) Uani 0.0221(11) 4 1 d . . .
O(8) O -0.5411(5) 0.1011(5) 0.5916(3) Uani 0.0304(14) 4 1 d . . .
O(9) O 0.0473(4) 0.2533(4) 0.31524(19) Uani 0.0161(8) 4 1 d . . .
O(10) O 0.2597(4) 0.2459(4) 0.17826(17) Uani 0.0103(6) 4 1 d . . .
O(11) O 0.4469(4) 0.2534(4) 0.3240(2) Uani 0.0175(8) 4 1 d . . .
O(12) O 0.2526(5) 0.0474(3) 0.2671(2) Uani 0.0123(8) 4 1 d . . .

loop_
_atom_site_aniso_label
_atom_site_aniso_type_symbol
_atom_site_aniso_U_11
_atom_site_aniso_U_22
_atom_site_aniso_U_33
_atom_site_aniso_U_12
_atom_site_aniso_U_13
_atom_site_aniso_U_23
Co(1) Co 0.0080(2) 0.0118(3) 0.0149(2) 0.0002(3) 0.00355(17) -0.0011(3)
Co(2) Co 0.0077(2) 0.0135(3) 0.0160(2) 0.0016(2) -0.00189(17) -0.0026(3)
Co(3) Co 0.0070(3) 0.0086(3) 0.0136(3) 0.0012(2) 0.0012(2) 0.0017(2)
Co(4) Co 0.0066(3) 0.0387(6) 0.0253(4) 0.0007(3) 0.0006(3) 0.0223(4)
P(1) P 0.0060(5) 0.0080(5) 0.0073(4) 0.0010(4) 0.0010(4) -0.0013(3)
P(2) P 0.0048(4) 0.0089(5) 0.0097(4) 0.0002(4) 0.0009(4) -0.0012(4)
P(3) P 0.0105(5) 0.0093(5) 0.0077(4) 0.0010(4) 0.0008(3) -0.0003(3)
O(1) O 0.0116(14) 0.0116(15) 0.0173(15) 0.0001(12) 0.0021(12) 0.0017(12)
O(2) O 0.0125(14) 0.0141(15) 0.0100(13) 0.0011(12) -0.0010(11) -0.0056(11)
O(3) O 0.0085(14) 0.0234(19) 0.0200(16) 0.0031(13) -0.0043(12) 0.0043(14)
O(4) O 0.0079(14) 0.026(2) 0.0162(15) -0.0009(13) 0.0071(11) 0.0036(14)
O(5) O 0.0245(18) 0.0139(17) 0.0113(14) 0.0045(14) 0.0025(13) 0.0020(12)
O(6) O 0.0117(15) 0.0091(15) 0.035(2) 0.0053(12) 0.0055(14) 0.0063(15)
O(7) O 0.0106(16) 0.028(2) 0.028(2) 0.0006(15) 0.0098(14) -0.0084(17)
O(8) O 0.0076(15) 0.031(2) 0.052(3) 0.0020(15) -0.0112(16) -0.025(2)
O(9) O 0.0135(12) 0.0200(16) 0.0150(12) 0.0062(15) 0.0030(10) 0.0020(15)
O(10) O 0.0134(11) 0.0091(12) 0.0083(10) 0.0005(13) 0.0008(8) -0.0007(12)
O(11) O 0.0118(12) 0.0246(18) 0.0159(13) -0.0060(16) -0.0038(10) -0.0012(16)
O(12) O 0.0204(15) 0.0055(13) 0.0111(13) -0.0010(12) 0.0018(11) 0.0015(10)

loop_
_atom_type_symbol
_atom_type_scat_dispersion_real
_atom_type_scat_dispersion_imag
_atom_type_scat_source
Na 0.036 0.025 'International Tables Vol C Tables 4.2.6.8 and 6.1.1.1'
Co 0.349 0.972 'International Tables Vol C Tables 4.2.6.8 and 6.1.1.1'
P 0.102 0.094 'International Tables Vol C Tables 4.2.6.8 and 6.1.1.1'
O 0.011 0.006 'International Tables Vol C Tables 4.2.6.8 and 6.1.1.1'

loop_
_geom_angle_atom_site_label_1
_geom_angle_atom_site_label_2
_geom_angle_atom_site_label_3
_geom_angle_site_symmetry_1
_geom_angle_site_symmetry_2
_geom_angle_site_symmetry_3
_geom_angle
_geom_angle_publ_flag
Co(2) Co(1) Co(2) . . 1_655 173.62(3) yes
Co(2) Co(1) P(1) . . . 61.91(3) yes
Co(2) Co(1) P(1) . . 3_566 118.03(3) yes
Co(2) Co(1) P(2) . . 1_655 118.46(3) yes
Co(2) Co(1) P(2) . . 3_456 60.78(3) yes
Co(2) Co(1) P(3) . . . 125.71(3) yes
Co(2) Co(1) O(1) . . . 40.92(10) yes
Co(2) Co(1) O(2) . . 3_566 137.47(10) yes
Co(2) Co(1) O(4) . . . 85.80(6) yes
Co(2) Co(1) O(4) . . 3_566 95.01(6) yes
Co(2) Co(1) O(5) . . 1_655 133.21(10) yes
Co(2) Co(1) O(6) . . 3_456 39.92(10) yes
Co(2) Co(1) O(7) . . 1_655 95.76(7) yes
Co(2) Co(1) O(9) . . . 104.25(8) yes
Co(2) Co(1) O(11) . . . 151.15(5) yes
Co(2) Co(1) Co(2) 1_655 . . 173.62(3) yes
Co(2) Co(1) P(1) 1_655 . . 120.17(3) yes
Co(2) Co(1) P(1) 1_655 . 3_566 59.46(3) yes
Co(2) Co(1) P(2) 1_655 . 1_655 56.12(3) yes
Co(2) Co(1) P(2) 1_655 . 3_456 117.37(3) yes
Co(2) Co(1) P(3) 1_655 . . 59.99(2) yes
Co(2) Co(1) O(1) 1_655 . . 139.09(10) yes
Co(2) Co(1) O(2) 1_655 . 3_566 41.95(9) yes
Co(2) Co(1) O(4) 1_655 . . 97.78(6) yes
Co(2) Co(1) O(4) 1_655 . 3_566 81.09(6) yes
Co(2) Co(1) O(5) 1_655 . 1_655 43.69(10) yes
Co(2) Co(1) O(6) 1_655 . 3_456 137.74(10) yes
Co(2) Co(1) O(7) 1_655 . 1_655 78.03(7) yes
Co(2) Co(1) O(9) 1_655 . . 81.90(8) yes
Co(2) Co(1) O(11) 1_655 . . 35.00(5) yes
P(1) Co(1) P(1) . . 3_566 71.09(3) yes
P(1) Co(1) P(2) . . 1_655 146.35(4) yes
P(1) Co(1) P(2) . . 3_456 122.45(3) yes
P(1) Co(1) P(3) . . . 111.26(4) yes
P(1) Co(1) O(1) . . . 24.72(10) yes
P(1) Co(1) O(2) . . 3_566 80.07(10) yes
P(1) Co(1) O(4) . . . 27.19(6) yes
P(1) Co(1) O(4) . . 3_566 65.51(7) yes
P(1) Co(1) O(5) . . 1_655 162.45(10) yes
P(1) Co(1) O(6) . . 3_456 101.80(10) yes
P(1) Co(1) O(7) . . 1_655 122.39(8) yes
P(1) Co(1) O(9) . . . 92.39(12) yes
P(1) Co(1) O(11) . . . 112.60(7) yes
P(1) Co(1) P(1) 3_566 . . 71.09(3) yes
P(1) Co(1) P(2) 3_566 . 1_655 81.85(3) yes
P(1) Co(1) P(2) 3_566 . 3_456 145.06(3) yes
P(1) Co(1) P(3) 3_566 . . 107.16(3) yes
P(1) Co(1) O(1) 3_566 . . 81.22(10) yes
P(1) Co(1) O(2) 3_566 . 3_566 23.13(9) yes
P(1) Co(1) O(4) 3_566 . . 65.39(7) yes
P(1) Co(1) O(4) 3_566 . 3_566 26.23(6) yes
P(1) Co(1) O(5) 3_566 . 1_655 91.86(10) yes
P(1) Co(1) O(6) 3_566 . 3_456 140.85(12) yes
P(1) Co(1) O(7) 3_566 . 1_655 76.95(8) yes
P(1) Co(1) O(9) 3_566 . . 116.16(11) yes
P(1) Co(1) O(11) 3_566 . . 82.65(6) yes
P(2) Co(1) P(2) 1_655 . 3_456 71.35(3) yes
P(2) Co(1) P(3) 1_655 . . 95.34(3) yes
P(2) Co(1) O(1) 1_655 . . 133.42(10) yes
P(2) Co(1) O(2) 1_655 . 3_566 82.71(9) yes
P(2) Co(1) O(4) 1_655 . . 146.23(7) yes
P(2) Co(1) O(4) 1_655 . 3_566 81.34(7) yes
P(2) Co(1) O(5) 1_655 . 1_655 26.42(10) yes
P(2) Co(1) O(6) 1_655 . 3_456 86.56(11) yes
P(2) Co(1) O(7) 1_655 . 1_655 28.29(7) yes
P(2) Co(1) O(9) 1_655 . . 117.88(11) yes
P(2) Co(1) O(11) 1_655 . . 82.38(6) yes
P(2) Co(1) P(2) 3_456 . 1_655 71.35(3) yes
P(2) Co(1) P(3) 3_456 . . 97.48(4) yes
P(2) Co(1) O(1) 3_456 . . 101.04(10) yes
P(2) Co(1) O(2) 3_456 . 3_566 154.05(10) yes
P(2) Co(1) O(4) 3_456 . . 141.83(7) yes
P(2) Co(1) O(4) 3_456 . 3_566 124.29(7) yes
P(2) Co(1) O(5) 3_456 . 1_655 74.02(10) yes
P(2) Co(1) O(6) 3_456 . 3_456 20.98(10) yes
P(2) Co(1) O(7) 3_456 . 1_655 68.79(8) yes
P(2) Co(1) O(9) 3_456 . . 96.39(12) yes
P(2) Co(1) O(11) 3_456 . . 114.48(7) yes
P(3) Co(1) O(1) . . . 131.12(10) yes
P(3) Co(1) O(2) . . 3_566 84.06(9) yes
P(3) Co(1) O(4) . . . 87.11(7) yes
P(3) Co(1) O(4) . . 3_566 133.39(7) yes
P(3) Co(1) O(5) . . 1_655 69.01(10) yes
P(3) Co(1) O(6) . . 3_456 111.08(12) yes
P(3) Co(1) O(7) . . 1_655 123.54(8) yes
P(3) Co(1) O(9) . . . 24.01(9) yes
P(3) Co(1) O(11) . . . 26.36(6) yes
O(1) Co(1) O(2) . . 3_566 97.15(13) yes
O(1) Co(1) O(4) . . . 51.88(12) yes
O(1) Co(1) O(4) . . 3_566 65.13(11) yes
O(1) Co(1) O(5) . . 1_655 159.84(14) yes
O(1) Co(1) O(6) . . 3_456 80.08(14) yes
O(1) Co(1) O(7) . . 1_655 105.33(12) yes
O(1) Co(1) O(9) . . . 108.55(14) yes
O(1) Co(1) O(11) . . . 137.23(12) yes
O(2) Co(1) O(4) 3_566 . . 64.00(11) yes
O(2) Co(1) O(4) 3_566 . 3_566 49.34(11) yes
O(2) Co(1) O(5) 3_566 . 1_655 82.54(13) yes
O(2) Co(1) O(6) 3_566 . 3_456 162.26(15) yes
O(2) Co(1) O(7) 3_566 . 1_655 88.69(12) yes
O(2) Co(1) O(9) 3_566 . . 95.17(13) yes
O(2) Co(1) O(11) 3_566 . . 59.73(11) yes
O(4) Co(1) O(4) . . 3_566 72.92(9) yes
O(4) Co(1) O(5) . . 1_655 140.92(12) yes
O(4) Co(1) O(6) . . 3_456 123.92(12) yes
O(4) Co(1) O(7) . . 1_655 137.59(10) yes
O(4) Co(1) O(9) . . . 73.11(14) yes
O(4) Co(1) O(11) . . . 85.41(9) yes
O(4) Co(1) O(4) 3_566 . . 72.92(9) yes
O(4) Co(1) O(5) 3_566 . 1_655 100.99(11) yes
O(4) Co(1) O(6) 3_566 . 3_456 115.06(13) yes
O(4) Co(1) O(7) 3_566 . 1_655 64.72(10) yes
O(4) Co(1) O(9) 3_566 . . 139.26(13) yes
O(4) Co(1) O(11) 3_566 . . 108.50(8) yes
O(5) Co(1) O(6) 1_655 . 3_456 94.06(14) yes
O(5) Co(1) O(7) 1_655 . 1_655 54.53(12) yes
O(5) Co(1) O(9) 1_655 . . 91.52(14) yes
O(5) Co(1) O(11) 1_655 . . 59.36(12) yes
O(6) Co(1) O(7) 3_456 . 1_655 75.33(13) yes
O(6) Co(1) O(9) 3_456 . . 102.34(15) yes
O(6) Co(1) O(11) 3_456 . . 132.67(13) yes
O(7) Co(1) O(9) 1_655 . . 145.09(14) yes
O(7) Co(1) O(11) 1_655 . . 109.13(9) yes
O(9) Co(1) O(11) . . . 46.91(10) yes
Co(1) Co(2) Co(1) 1_455 . . 173.62(3) yes
Co(1) Co(2) P(1) 1_455 . . 118.69(3) yes
Co(1) Co(2) P(1) 1_455 . 3_466 62.39(3) yes
Co(1) Co(2) P(2) 1_455 . . 61.46(3) yes
Co(1) Co(2) P(2) 1_455 . 3_456 120.55(3) yes
Co(1) Co(2) P(3) 1_455 . 1_455 59.26(2) yes
Co(1) Co(2) O(1) 1_455 . . 139.36(10) yes
Co(1) Co(2) O(2) 1_455 . 3_466 42.26(9) yes
Co(1) Co(2) O(3) 1_455 . . 95.13(6) yes
Co(1) Co(2) O(3) 1_455 . 3_466 86.09(6) yes
Co(1) Co(2) O(5) 1_455 . . 41.50(10) yes
Co(1) Co(2) O(6) 1_455 . 3_456 142.14(10) yes
Co(1) Co(2) O(8) 1_455 . . 87.67(8) yes
Co(1) Co(2) O(8) 1_455 . 3_456 95.78(6) yes
Co(1) Co(2) O(9) 1_455 . 1_455 34.32(5) yes
Co(1) Co(2) O(11) 1_455 . 1_455 79.98(8) yes
Co(1) Co(2) Co(1) . . 1_455 173.62(3) yes
Co(1) Co(2) P(1) . . . 58.87(3) yes
Co(1) Co(2) P(1) . . 3_466 119.78(3) yes
Co(1) Co(2) P(2) . . . 123.83(3) yes
Co(1) Co(2) P(2) . . 3_456 60.93(3) yes
Co(1) Co(2) P(3) . . 1_455 114.96(3) yes
Co(1) Co(2) O(1) . . . 39.80(9) yes
Co(1) Co(2) O(2) . . 3_466 137.54(10) yes
Co(1) Co(2) O(3) . . . 81.15(6) yes
Co(1) Co(2) O(3) . . 3_466 97.60(6) yes
Co(1) Co(2) O(5) . . . 140.98(10) yes
Co(1) Co(2) O(6) . . 3_456 39.43(10) yes
Co(1) Co(2) O(8) . . . 98.45(8) yes
Co(1) Co(2) O(8) . . 3_456 84.83(6) yes
Co(1) Co(2) O(9) . . 1_455 139.50(5) yes
Co(1) Co(2) O(11) . . 1_455 93.83(8) yes
P(1) Co(2) P(1) . . 3_466 71.29(3) yes
P(1) Co(2) P(2) . . . 151.18(4) yes
P(1) Co(2) P(2) . . 3_456 119.57(3) yes
P(1) Co(2) P(3) . . 1_455 105.59(3) yes
P(1) Co(2) O(1) . . . 22.89(10) yes
P(1) Co(2) O(2) . . 3_466 79.88(10) yes
P(1) Co(2) O(3) . . . 26.04(6) yes
P(1) Co(2) O(3) . . 3_466 65.86(7) yes
P(1) Co(2) O(5) . . . 160.13(10) yes
P(1) Co(2) O(6) . . 3_456 98.26(10) yes
P(1) Co(2) O(8) . . . 126.20(10) yes
P(1) Co(2) O(8) . . 3_456 140.99(7) yes
P(1) Co(2) O(9) . . 1_455 108.76(7) yes
P(1) Co(2) O(11) . . 1_455 86.24(12) yes
P(1) Co(2) P(1) 3_466 . . 71.29(3) yes
P(1) Co(2) P(2) 3_466 . . 86.14(3) yes
P(1) Co(2) P(2) 3_466 . 3_456 151.01(4) yes
P(1) Co(2) P(3) 3_466 . 1_455 108.91(3) yes
P(1) Co(2) O(1) 3_466 . . 82.32(10) yes
P(1) Co(2) O(2) 3_466 . 3_466 25.35(9) yes
P(1) Co(2) O(3) 3_466 . . 64.25(7) yes
P(1) Co(2) O(3) 3_466 . 3_466 27.22(6) yes
P(1) Co(2) O(5) 3_466 . . 92.73(10) yes
P(1) Co(2) O(6) 3_466 . 3_456 145.89(11) yes
P(1) Co(2) O(8) 3_466 . . 84.49(10) yes
P(1) Co(2) O(8) 3_466 . 3_456 146.54(7) yes
P(1) Co(2) O(9) 3_466 . 1_455 85.26(6) yes
P(1) Co(2) O(11) 3_466 . 1_455 115.39(11) yes
P(2) Co(2) P(2) . . 3_456 73.28(4) yes
P(2) Co(2) P(3) . . 1_455 98.42(4) yes
P(2) Co(2) O(1) . . . 139.57(10) yes
P(2) Co(2) O(2) . . 3_466 87.29(10) yes
P(2) Co(2) O(3) . . . 149.14(7) yes
P(2) Co(2) O(3) . . 3_466 85.84(7) yes
P(2) Co(2) O(5) . . . 30.94(9) yes
P(2) Co(2) O(6) . . 3_456 90.45(11) yes
P(2) Co(2) O(8) . . . 30.52(9) yes
P(2) Co(2) O(8) . . 3_456 60.57(7) yes
P(2) Co(2) O(9) . . 1_455 86.24(6) yes
P(2) Co(2) O(11) . . 1_455 120.36(11) yes
P(2) Co(2) P(2) 3_456 . . 73.28(4) yes
P(2) Co(2) P(3) 3_456 . 1_455 94.40(3) yes
P(2) Co(2) O(1) 3_456 . . 100.09(10) yes
P(2) Co(2) O(2) 3_456 . 3_466 160.02(10) yes
P(2) Co(2) O(3) 3_456 . . 137.44(6) yes
P(2) Co(2) O(3) 3_456 . 3_466 128.24(7) yes
P(2) Co(2) O(5) 3_456 . . 80.13(10) yes
P(2) Co(2) O(6) 3_456 . 3_456 21.62(10) yes
P(2) Co(2) O(8) 3_456 . . 67.36(10) yes
P(2) Co(2) O(8) 3_456 . 3_456 25.50(6) yes
P(2) Co(2) O(9) 3_456 . 1_455 112.79(7) yes
P(2) Co(2) O(11) 3_456 . 1_455 92.86(12) yes
P(3) Co(2) O(1) 1_455 . . 121.98(10) yes
P(3) Co(2) O(2) 1_455 . 3_466 83.67(9) yes
P(3) Co(2) O(3) 1_455 . . 84.15(7) yes
P(3) Co(2) O(3) 1_455 . 3_466 135.93(7) yes
P(3) Co(2) O(5) 1_455 . . 67.70(9) yes
P(3) Co(2) O(6) 1_455 . 3_456 105.16(12) yes
P(3) Co(2) O(8) 1_455 . . 127.81(10) yes
P(3) Co(2) O(8) 1_455 . 3_456 75.44(8) yes
P(3) Co(2) O(9) 1_455 . 1_455 26.03(6) yes
P(3) Co(2) O(11) 1_455 . 1_455 23.41(9) yes
O(1) Co(2) O(2) . . 3_466 97.74(13) yes
O(1) Co(2) O(3) . . . 48.88(11) yes
O(1) Co(2) O(3) . . 3_466 66.85(11) yes
O(1) Co(2) O(5) . . . 170.12(14) yes
O(1) Co(2) O(6) . . 3_456 78.49(13) yes
O(1) Co(2) O(8) . . . 109.51(13) yes
O(1) Co(2) O(8) . . 3_456 124.61(11) yes
O(1) Co(2) O(9) . . 1_455 130.81(12) yes
O(1) Co(2) O(11) . . 1_455 99.50(14) yes
O(2) Co(2) O(3) 3_466 . . 62.30(11) yes
O(2) Co(2) O(3) 3_466 . 3_466 52.57(11) yes
O(2) Co(2) O(5) 3_466 . . 80.76(13) yes
O(2) Co(2) O(6) 3_466 . 3_456 171.12(15) yes
O(2) Co(2) O(8) 3_466 . . 98.15(13) yes
O(2) Co(2) O(8) 3_466 . 3_456 137.63(11) yes
O(2) Co(2) O(9) 3_466 . 1_455 60.03(11) yes
O(2) Co(2) O(11) 3_466 . 1_455 93.03(14) yes
O(3) Co(2) O(3) . . 3_466 71.89(9) yes
O(3) Co(2) O(5) . . . 135.87(11) yes
O(3) Co(2) O(6) . . 3_456 118.74(12) yes
O(3) Co(2) O(8) . . . 142.35(12) yes
O(3) Co(2) O(8) . . 3_456 147.49(10) yes
O(3) Co(2) O(9) . . 1_455 82.99(9) yes
O(3) Co(2) O(11) . . 1_455 69.74(14) yes
O(3) Co(2) O(3) 3_466 . . 71.89(9) yes
O(3) Co(2) O(5) 3_466 . . 105.15(11) yes
O(3) Co(2) O(6) 3_466 . 3_456 118.70(13) yes
O(3) Co(2) O(8) 3_466 . . 70.86(12) yes
O(3) Co(2) O(8) 3_466 . 3_456 139.39(11) yes
O(3) Co(2) O(9) 3_466 . 1_455 112.37(9) yes
O(3) Co(2) O(11) 3_466 . 1_455 137.56(14) yes
O(5) Co(2) O(6) . . 3_456 101.55(14) yes
O(5) Co(2) O(8) . . . 61.32(13) yes
O(5) Co(2) O(8) . . 3_456 57.33(11) yes
O(5) Co(2) O(9) . . 1_455 56.74(11) yes
O(5) Co(2) O(11) . . 1_455 90.34(14) yes
O(6) Co(2) O(8) 3_456 . . 75.84(14) yes
O(6) Co(2) O(8) 3_456 . 3_456 46.56(11) yes
O(6) Co(2) O(9) 3_456 . 1_455 128.41(13) yes
O(6) Co(2) O(11) 3_456 . 1_455 95.53(15) yes
O(8) Co(2) O(8) . . 3_456 68.69(13) yes
O(8) Co(2) O(9) . . 1_455 116.39(10) yes
O(8) Co(2) O(11) . . 1_455 147.01(16) yes
O(8) Co(2) O(8) 3_456 . . 68.69(13) yes
O(8) Co(2) O(9) 3_456 . 1_455 89.04(9) yes
O(8) Co(2) O(11) 3_456 . 1_455 82.17(14) yes
O(9) Co(2) O(11) 1_455 . 1_455 45.68(9) yes
P(2) Co(3) P(2) . . 3_356 71.98(3) yes
P(2) Co(3) P(2) . . 3_456 70.67(3) yes
P(2) Co(3) P(3) . . 1_455 98.15(4) yes
P(2) Co(3) P(3) . . 2_445 155.99(4) yes
P(2) Co(3) O(5) . . . 29.23(10) yes
P(2) Co(3) O(6) . . . 30.33(8) yes
P(2) Co(3) O(7) . . 3_356 87.54(12) yes
P(2) Co(3) O(8) . . 3_456 78.07(13) yes
P(2) Co(3) O(9) . . 1_455 84.93(6) yes
P(2) Co(3) O(10) . . 2_445 134.30(9) yes
P(2) Co(3) O(12) . . 1_455 123.48(9) yes
P(2) Co(3) P(2) 3_356 . . 71.98(3) yes
P(2) Co(3) P(2) 3_356 . 3_456 142.22(4) yes
P(2) Co(3) P(3) 3_356 . 1_455 97.45(3) yes
P(2) Co(3) P(3) 3_356 . 2_445 107.99(3) yes
P(2) Co(3) O(5) 3_356 . . 72.54(10) yes
P(2) Co(3) O(6) 3_356 . . 73.26(7) yes
P(2) Co(3) O(7) 3_356 . 3_356 16.92(12) yes
P(2) Co(3) O(8) 3_356 . 3_456 145.34(13) yes
P(2) Co(3) O(9) 3_356 . 1_455 72.17(5) yes
P(2) Co(3) O(10) 3_356 . 2_445 101.88(8) yes
P(2) Co(3) O(12) 3_356 . 1_455 106.18(10) yes
P(2) Co(3) P(2) 3_456 . . 70.67(3) yes
P(2) Co(3) P(2) 3_456 . 3_356 142.22(4) yes
P(2) Co(3) P(3) 3_456 . 1_455 93.25(3) yes
P(2) Co(3) P(3) 3_456 . 2_445 103.73(3) yes
P(2) Co(3) O(5) 3_456 . . 77.74(10) yes
P(2) Co(3) O(6) 3_456 . . 71.75(7) yes
P(2) Co(3) O(7) 3_456 . 3_356 154.92(12) yes
P(2) Co(3) O(8) 3_456 . 3_456 13.59(13) yes
P(2) Co(3) O(9) 3_456 . 1_455 109.71(6) yes
P(2) Co(3) O(10) 3_456 . 2_445 99.93(8) yes
P(2) Co(3) O(12) 3_456 . 1_455 98.93(10) yes
P(3) Co(3) P(3) 1_455 . 2_445 105.56(4) yes
P(3) Co(3) O(5) 1_455 . . 69.28(10) yes
P(3) Co(3) O(6) 1_455 . . 128.44(8) yes
P(3) Co(3) O(7) 1_455 . 3_356 102.26(12) yes
P(3) Co(3) O(8) 1_455 . 3_456 103.78(13) yes
P(3) Co(3) O(9) 1_455 . 1_455 25.92(5) yes
P(3) Co(3) O(10) 1_455 . 2_445 127.40(9) yes
P(3) Co(3) O(12) 1_455 . 1_455 25.44(9) yes
P(3) Co(3) P(3) 2_445 . 1_455 105.56(4) yes
P(3) Co(3) O(5) 2_445 . . 174.78(10) yes
P(3) Co(3) O(6) 2_445 . . 125.75(8) yes
P(3) Co(3) O(7) 2_445 . 3_356 91.07(12) yes
P(3) Co(3) O(8) 2_445 . 3_456 92.43(13) yes
P(3) Co(3) O(9) 2_445 . 1_455 118.38(6) yes
P(3) Co(3) O(10) 2_445 . 2_445 21.84(8) yes
P(3) Co(3) O(12) 2_445 . 1_455 80.12(9) yes
O(5) Co(3) O(6) . . . 59.47(12) yes
O(5) Co(3) O(7) . . 3_356 89.35(15) yes
O(5) Co(3) O(8) . . 3_456 89.66(16) yes
O(5) Co(3) O(9) . . 1_455 56.61(11) yes
O(5) Co(3) O(10) . . 2_445 163.31(13) yes
O(5) Co(3) O(12) . . 1_455 94.72(13) yes
O(6) Co(3) O(7) . . 3_356 83.17(14) yes
O(6) Co(3) O(8) . . 3_456 72.08(15) yes
O(6) Co(3) O(9) . . 1_455 113.42(9) yes
O(6) Co(3) O(10) . . 2_445 103.98(11) yes
O(6) Co(3) O(12) . . 1_455 153.58(12) yes
O(7) Co(3) O(8) 3_356 . 3_456 151.73(18) yes
O(7) Co(3) O(9) 3_356 . 1_455 79.51(13) yes
O(7) Co(3) O(10) 3_356 . 2_445 86.27(14) yes
O(7) Co(3) O(12) 3_356 . 1_455 103.54(15) yes
O(8) Co(3) O(9) 3_456 . 1_455 122.54(14) yes
O(8) Co(3) O(10) 3_456 . 2_445 86.65(15) yes
O(8) Co(3) O(12) 3_456 . 1_455 104.70(16) yes
O(9) Co(3) O(10) 1_455 . 2_445 137.72(10) yes
O(9) Co(3) O(12) 1_455 . 1_455 45.21(10) yes
O(10) Co(3) O(12) 2_445 . 1_455 101.96(12) yes
P(1) Co(4) P(1) 1_455 . . 146.36(6) yes
P(1) Co(4) P(1) 1_455 . 3_466 73.18(4) yes
P(1) Co(4) P(3) 1_455 . 2_455 106.75(5) yes
P(1) Co(4) O(1) 1_455 . 3_466 75.39(8) yes
P(1) Co(4) O(2) 1_455 . 3_466 75.55(9) yes
P(1) Co(4) O(3) 1_455 . . 158.83(13) yes
P(1) Co(4) O(4) 1_455 . 1_455 15.09(11) yes
P(1) Co(4) O(9) 1_455 . 1_455 70.98(6) yes
P(1) Co(4) O(10) 1_455 . 2_455 98.62(9) yes
P(1) Co(4) O(11) 1_455 . 1_455 113.88(7) yes
P(1) Co(4) O(12) 1_455 . 2_455 108.22(10) yes
P(1) Co(4) P(1) . . 1_455 146.36(6) yes
P(1) Co(4) P(1) . . 3_466 73.28(4) yes
P(1) Co(4) P(3) . . 2_455 103.81(5) yes
P(1) Co(4) O(1) . . 3_466 74.72(8) yes
P(1) Co(4) O(2) . . 3_466 77.17(9) yes
P(1) Co(4) O(3) . . . 14.33(11) yes
P(1) Co(4) O(4) . . 1_455 160.49(13) yes
P(1) Co(4) O(9) . . 1_455 113.28(7) yes
P(1) Co(4) O(10) . . 2_455 99.08(9) yes
P(1) Co(4) O(11) . . 1_455 68.96(6) yes
P(1) Co(4) O(12) . . 2_455 104.94(10) yes
P(1) Co(4) P(1) 3_466 . 1_455 73.18(4) yes
P(1) Co(4) P(1) 3_466 . . 73.28(4) yes
P(1) Co(4) P(3) 3_466 . 2_455 159.91(7) yes
P(1) Co(4) O(1) 3_466 . 3_466 31.35(9) yes
P(1) Co(4) O(2) 3_466 . 3_466 31.05(9) yes
P(1) Co(4) O(3) 3_466 . . 86.88(12) yes
P(1) Co(4) O(4) 3_466 . 1_455 88.00(12) yes
P(1) Co(4) O(9) 3_466 . 1_455 92.81(7) yes
P(1) Co(4) O(10) 3_466 . 2_455 126.50(10) yes
P(1) Co(4) O(11) 3_466 . 1_455 90.55(7) yes
P(1) Co(4) O(12) 3_466 . 2_455 165.96(11) yes
P(3) Co(4) O(1) 2_455 . 3_466 128.58(10) yes
P(3) Co(4) O(2) 2_455 . 3_466 168.98(11) yes
P(3) Co(4) O(3) 2_455 . . 89.48(12) yes
P(3) Co(4) O(4) 2_455 . 1_455 91.85(12) yes
P(3) Co(4) O(9) 2_455 . 1_455 106.28(7) yes
P(3) Co(4) O(10) 2_455 . 2_455 33.49(8) yes
P(3) Co(4) O(11) 2_455 . 1_455 107.16(8) yes
P(3) Co(4) O(12) 2_455 . 2_455 33.98(9) yes
O(1) Co(4) O(2) 3_466 . 3_466 62.41(12) yes
O(1) Co(4) O(3) 3_466 . . 83.89(14) yes
O(1) Co(4) O(4) 3_466 . 1_455 86.46(14) yes
O(1) Co(4) O(9) 3_466 . 1_455 121.71(11) yes
O(1) Co(4) O(10) 3_466 . 2_455 95.15(12) yes
O(1) Co(4) O(11) 3_466 . 1_455 118.86(11) yes
O(1) Co(4) O(12) 3_466 . 2_455 162.49(14) yes
O(2) Co(4) O(3) 3_466 . . 91.14(15) yes
O(2) Co(4) O(4) 3_466 . 1_455 89.70(15) yes
O(2) Co(4) O(9) 3_466 . 1_455 63.88(11) yes
O(2) Co(4) O(10) 3_466 . 2_455 157.53(14) yes
O(2) Co(4) O(11) 3_466 . 1_455 62.67(11) yes
O(2) Co(4) O(12) 3_466 . 2_455 135.01(14) yes
O(3) Co(4) O(4) . . 1_455 168.64(18) yes
O(3) Co(4) O(9) . . 1_455 118.15(14) yes
O(3) Co(4) O(10) . . 2_455 87.39(14) yes
O(3) Co(4) O(11) . . 1_455 72.44(13) yes
O(3) Co(4) O(12) . . 2_455 92.86(15) yes
O(4) Co(4) O(9) 1_455 . 1_455 72.22(13) yes
O(4) Co(4) O(10) 1_455 . 2_455 87.51(14) yes
O(4) Co(4) O(11) 1_455 . 1_455 117.76(14) yes
O(4) Co(4) O(12) 1_455 . 2_455 94.55(15) yes
O(9) Co(4) O(10) 1_455 . 2_455 135.45(11) yes
O(9) Co(4) O(11) 1_455 . 1_455 45.71(8) yes
O(9) Co(4) O(12) 1_455 . 2_455 74.94(11) yes
O(10) Co(4) O(11) 2_455 . 1_455 137.15(11) yes
O(10) Co(4) O(12) 2_455 . 2_455 67.46(12) yes
O(11) Co(4) O(12) 1_455 . 2_455 76.03(11) yes
Co(1) P(1) Co(1) . . 3_566 108.91(4) yes
Co(1) P(1) Co(2) . . . 59.22(3) yes
Co(1) P(1) Co(2) . . 3_466 146.02(4) yes
Co(1) P(1) Co(4) . . . 121.29(5) yes
Co(1) P(1) Co(4) . . 1_655 65.57(4) yes
Co(1) P(1) Co(4) . . 3_466 75.71(4) yes
Co(1) P(1) Na(1) . . 2_455 126.14(7) yes
Co(1) P(1) Na(2) . . 3_566 101.6(5) yes
Co(1) P(1) O(1) . . . 33.67(13) yes
Co(1) P(1) O(2) . . . 116.41(13) yes
Co(1) P(1) O(3) . . . 127.68(16) yes
Co(1) P(1) O(3) . . 3_466 91.13(7) yes
Co(1) P(1) O(4) . . . 78.06(15) yes
Co(1) P(1) Co(1) 3_566 . . 108.91(4) yes
Co(1) P(1) Co(2) 3_566 . . 140.54(4) yes
Co(1) P(1) Co(2) 3_566 . 3_466 58.15(2) yes
Co(1) P(1) Co(4) 3_566 . . 126.57(5) yes
Co(1) P(1) Co(4) 3_566 . 1_655 70.04(4) yes
Co(1) P(1) Co(4) 3_566 . 3_466 67.62(4) yes
Co(1) P(1) Na(1) 3_566 . 2_455 87.27(6) yes
Co(1) P(1) Na(2) 3_566 . 3_566 114.8(5) yes
Co(1) P(1) O(1) 3_566 . . 117.24(14) yes
Co(1) P(1) O(2) 3_566 . . 32.21(12) yes
Co(1) P(1) O(3) 3_566 . . 123.35(16) yes
Co(1) P(1) O(3) 3_566 . 3_466 90.22(7) yes
Co(1) P(1) O(4) 3_566 . . 78.03(15) yes
Co(2) P(1) Co(2) . . 3_466 108.71(4) yes
Co(2) P(1) Co(4) . . . 65.70(4) yes
Co(2) P(1) Co(4) . . 1_655 123.01(5) yes
Co(2) P(1) Co(4) . . 3_466 72.92(4) yes
Co(2) P(1) Na(1) . . 2_455 131.19(6) yes
Co(2) P(1) Na(2) . . 3_566 104.7(5) yes
Co(2) P(1) O(1) . . . 31.85(12) yes
Co(2) P(1) O(2) . . . 114.58(13) yes
Co(2) P(1) O(3) . . . 80.05(15) yes
Co(2) P(1) O(3) . . 3_466 55.32(7) yes
Co(2) P(1) O(4) . . . 127.93(16) yes
Co(2) P(1) Co(2) 3_466 . . 108.71(4) yes
Co(2) P(1) Co(4) 3_466 . . 69.78(4) yes
Co(2) P(1) Co(4) 3_466 . 1_655 125.13(5) yes
Co(2) P(1) Co(4) 3_466 . 3_466 70.31(4) yes
Co(2) P(1) Na(1) 3_466 . 2_455 86.51(6) yes
Co(2) P(1) Na(2) 3_466 . 3_566 112.3(5) yes
Co(2) P(1) O(1) 3_466 . . 119.48(14) yes
Co(2) P(1) O(2) 3_466 . . 35.28(12) yes
Co(2) P(1) O(3) 3_466 . . 74.18(15) yes
Co(2) P(1) O(3) 3_466 . 3_466 59.96(7) yes
Co(2) P(1) O(4) 3_466 . . 123.20(16) yes
Co(4) P(1) Co(4) . . 1_655 146.36(5) yes
Co(4) P(1) Co(4) . . 3_466 106.72(5) yes
Co(4) P(1) Na(1) . . 2_455 78.03(6) yes
Co(4) P(1) Na(2) . . 3_566 73.4(5) yes
Co(4) P(1) O(1) . . . 97.31(13) yes
Co(4) P(1) O(2) . . . 103.20(13) yes
Co(4) P(1) O(3) . . . 18.96(14) yes
Co(4) P(1) O(3) . . 3_466 72.67(6) yes
Co(4) P(1) O(4) . . . 127.05(15) yes
Co(4) P(1) Co(4) 1_655 . . 146.36(5) yes
Co(4) P(1) Co(4) 1_655 . 3_466 106.82(5) yes
Co(4) P(1) Na(1) 1_655 . 2_455 73.62(6) yes
Co(4) P(1) Na(2) 1_655 . 3_566 72.9(5) yes
Co(4) P(1) O(1) 1_655 . . 98.55(13) yes
Co(4) P(1) O(2) 1_655 . . 101.07(13) yes
Co(4) P(1) O(3) 1_655 . . 128.48(15) yes
Co(4) P(1) O(3) 1_655 . 3_466 140.59(7) yes
Co(4) P(1) O(4) 1_655 . . 19.83(14) yes
Co(4) P(1) Co(4) 3_466 . . 106.72(5) yes
Co(4) P(1) Co(4) 3_466 . 1_655 106.82(5) yes
Co(4) P(1) Na(1) 3_466 . 2_455 152.13(8) yes
Co(4) P(1) Na(2) 3_466 . 3_566 177.0(5) yes
Co(4) P(1) O(1) 3_466 . . 57.16(14) yes
Co(4) P(1) O(2) 3_466 . . 47.79(13) yes
Co(4) P(1) O(3) 3_466 . . 124.51(15) yes
Co(4) P(1) O(3) 3_466 . 3_466 34.16(6) yes
Co(4) P(1) O(4) 3_466 . . 126.19(15) yes
Na(1) P(1) Na(2) 2_455 . 3_566 30.8(5) yes
Na(1) P(1) O(1) 2_455 . . 150.60(16) yes
Na(1) P(1) O(2) 2_455 . . 104.37(15) yes
Na(1) P(1) O(3) 2_455 . . 59.37(15) yes
Na(1) P(1) O(3) 2_455 . 3_466 141.24(9) yes
Na(1) P(1) O(4) 2_455 . . 54.89(15) yes
Na(2) P(1) O(1) 3_566 . . 119.9(5) yes
Na(2) P(1) O(2) 3_566 . . 135.2(5) yes
Na(2) P(1) O(3) 3_566 . . 56.0(5) yes
Na(2) P(1) O(3) 3_566 . 3_466 145.6(5) yes
Na(2) P(1) O(4) 3_566 . . 53.8(5) yes
O(1) P(1) O(2) . . . 104.94(19) yes
O(1) P(1) O(3) . . . 111.8(2) yes
O(1) P(1) O(3) . . 3_466 59.78(15) yes
O(1) P(1) O(4) . . . 111.7(2) yes
O(2) P(1) O(3) . . . 109.5(2) yes
O(2) P(1) O(3) . . 3_466 59.85(14) yes
O(2) P(1) O(4) . . . 110.2(2) yes
O(3) P(1) O(3) . . 3_466 90.92(16) yes
O(3) P(1) O(4) . . . 108.8(2) yes
O(3) P(1) O(3) 3_466 . . 90.92(16) yes
O(3) P(1) O(4) 3_466 . . 160.28(16) yes
Co(1) P(2) Co(1) 1_455 . 3_456 108.65(4) yes
Co(1) P(2) Co(2) 1_455 . . 62.42(3) yes
Co(1) P(2) Co(2) 1_455 . 3_456 141.70(4) yes
Co(1) P(2) Co(3) 1_455 . . 72.61(3) yes
Co(1) P(2) Co(3) 1_455 . 3_356 69.17(3) yes
Co(1) P(2) Co(3) 1_455 . 3_456 128.38(4) yes
Co(1) P(2) Na(1) 1_455 . 4_455 89.55(6) yes
Co(1) P(2) Na(2) 1_455 . 2_446 139.5(5) yes
Co(1) P(2) O(5) 1_455 . . 36.79(14) yes
Co(1) P(2) O(5) 1_455 . 3_356 75.64(7) yes
Co(1) P(2) O(6) 1_455 . . 126.87(15) yes
Co(1) P(2) O(7) 1_455 . . 72.16(16) yes
Co(1) P(2) O(8) 1_455 . . 113.34(18) yes
Co(1) P(2) O(8) 1_455 . 3_456 100.52(8) yes
Co(1) P(2) Co(1) 3_456 . 1_455 108.65(4) yes
Co(1) P(2) Co(2) 3_456 . . 146.02(5) yes
Co(1) P(2) Co(2) 3_456 . 3_456 58.29(2) yes
Co(1) P(2) Co(3) 3_456 . . 70.81(3) yes
Co(1) P(2) Co(3) 3_456 . 3_356 67.39(3) yes
Co(1) P(2) Co(3) 3_456 . 3_456 120.83(4) yes
Co(1) P(2) Na(1) 3_456 . 4_455 123.47(7) yes
Co(1) P(2) Na(2) 3_456 . 2_446 67.2(5) yes
Co(1) P(2) O(5) 3_456 . . 105.73(14) yes
Co(1) P(2) O(5) 3_456 . 3_356 36.86(6) yes
Co(1) P(2) O(6) 3_456 . . 28.62(13) yes
Co(1) P(2) O(7) 3_456 . . 86.38(16) yes
Co(1) P(2) O(8) 3_456 . . 137.79(18) yes
Co(1) P(2) O(8) 3_456 . 3_456 83.40(8) yes
Co(2) P(2) Co(2) . . 3_456 106.72(4) yes
Co(2) P(2) Co(3) . . . 75.33(3) yes
Co(2) P(2) Co(3) . . 3_356 127.87(4) yes
Co(2) P(2) Co(3) . . 3_456 68.32(3) yes
Co(2) P(2) Na(1) . . 4_455 90.13(6) yes
Co(2) P(2) Na(2) . . 2_446 142.1(5) yes
Co(2) P(2) O(5) . . . 46.17(14) yes
Co(2) P(2) O(5) . . 3_356 134.13(7) yes
Co(2) P(2) O(6) . . . 128.45(16) yes
Co(2) P(2) O(7) . . . 117.77(17) yes
Co(2) P(2) O(8) . . . 59.22(18) yes
Co(2) P(2) O(8) . . 3_456 67.58(8) yes
Co(2) P(2) Co(2) 3_456 . . 106.72(4) yes
Co(2) P(2) Co(3) 3_456 . . 69.09(3) yes
Co(2) P(2) Co(3) 3_456 . 3_356 123.36(4) yes
Co(2) P(2) Co(3) 3_456 . 3_456 66.81(3) yes
Co(2) P(2) Na(1) 3_456 . 4_455 128.37(6) yes
Co(2) P(2) Na(2) 3_456 . 2_446 72.9(5) yes
Co(2) P(2) O(5) 3_456 . . 107.76(14) yes
Co(2) P(2) O(5) 3_456 . 3_356 94.45(7) yes
Co(2) P(2) O(6) 3_456 . . 29.86(13) yes
Co(2) P(2) O(7) 3_456 . . 134.77(17) yes
Co(2) P(2) O(8) 3_456 . . 85.15(17) yes
Co(2) P(2) O(8) 3_456 . 3_456 45.72(8) yes
Co(3) P(2) Co(3) . . 3_356 108.02(4) yes
Co(3) P(2) Co(3) . . 3_456 109.33(4) yes
Co(3) P(2) Na(1) . . 4_455 160.72(7) yes
Co(3) P(2) Na(2) . . 2_446 133.7(5) yes
Co(3) P(2) O(5) . . . 42.54(14) yes
Co(3) P(2) O(5) . . 3_356 75.17(7) yes
Co(3) P(2) O(6) . . . 64.42(16) yes
Co(3) P(2) O(7) . . . 128.42(16) yes
Co(3) P(2) O(8) . . . 117.92(18) yes
Co(3) P(2) O(8) . . 3_456 36.96(7) yes
Co(3) P(2) Co(3) 3_356 . . 108.02(4) yes
Co(3) P(2) Co(3) 3_356 . 3_456 142.22(4) yes
Co(3) P(2) Na(1) 3_356 . 4_455 70.86(5) yes
Co(3) P(2) Na(2) 3_356 . 2_446 72.7(5) yes
Co(3) P(2) O(5) 3_356 . . 100.73(14) yes
Co(3) P(2) O(5) 3_356 . 3_356 37.75(6) yes
Co(3) P(2) O(6) 3_356 . . 95.49(14) yes
Co(3) P(2) O(7) 3_356 . . 22.76(15) yes
Co(3) P(2) O(8) 3_356 . . 132.64(18) yes
Co(3) P(2) O(8) 3_356 . 3_456 142.36(8) yes
Co(3) P(2) Co(3) 3_456 . . 109.33(4) yes
Co(3) P(2) Co(3) 3_456 . 3_356 142.22(4) yes
Co(3) P(2) Na(1) 3_456 . 4_455 75.80(5) yes
Co(3) P(2) Na(2) 3_456 . 2_446 77.6(4) yes
Co(3) P(2) O(5) 3_456 . . 110.48(14) yes
Co(3) P(2) O(5) 3_456 . 3_356 155.98(7) yes
Co(3) P(2) O(6) 3_456 . . 95.38(13) yes
Co(3) P(2) O(7) 3_456 . . 122.00(16) yes
Co(3) P(2) O(8) 3_456 . . 18.35(17) yes
Co(3) P(2) O(8) 3_456 . 3_456 73.10(7) yes
Na(1) P(2) Na(2) 4_455 . 2_446 65.1(5) yes
Na(1) P(2) O(5) 4_455 . . 118.19(15) yes
Na(1) P(2) O(5) 4_455 . 3_356 108.03(8) yes
Na(1) P(2) O(6) 4_455 . . 134.56(18) yes
Na(1) P(2) O(7) 4_455 . . 48.15(16) yes
Na(1) P(2) O(8) 4_455 . . 62.03(18) yes
Na(1) P(2) O(8) 4_455 . 3_456 146.71(9) yes
Na(2) P(2) O(5) 2_446 . . 171.6(5) yes
Na(2) P(2) O(5) 2_446 . 3_356 82.6(5) yes
Na(2) P(2) O(6) 2_446 . . 69.4(5) yes
Na(2) P(2) O(7) 2_446 . . 67.4(5) yes
Na(2) P(2) O(8) 2_446 . . 83.3(5) yes
Na(2) P(2) O(8) 2_446 . 3_456 118.2(5) yes
O(5) P(2) O(5) . . 3_356 88.98(15) yes
O(5) P(2) O(6) . . . 106.7(2) yes
O(5) P(2) O(7) . . . 108.5(2) yes
O(5) P(2) O(8) . . . 105.1(2) yes
O(5) P(2) O(8) . . 3_456 63.87(16) yes
O(5) P(2) O(5) 3_356 . . 88.98(15) yes
O(5) P(2) O(6) 3_356 . . 64.62(14) yes
O(5) P(2) O(7) 3_356 . . 60.41(16) yes
O(5) P(2) O(8) 3_356 . . 165.4(2) yes
O(5) P(2) O(8) 3_356 . 3_456 105.20(10) yes
O(6) P(2) O(7) . . . 112.3(2) yes
O(6) P(2) O(8) . . . 113.6(2) yes
O(6) P(2) O(8) . . 3_456 60.87(17) yes
O(7) P(2) O(8) . . . 110.1(2) yes
O(7) P(2) O(8) . . 3_456 164.78(17) yes
O(8) P(2) O(8) . . 3_456 84.97(18) yes
O(8) P(2) O(8) 3_456 . . 84.97(18) yes
Co(1) P(3) Co(2) . . 1_655 60.75(2) yes
Co(1) P(3) Co(3) . . 1_655 72.37(3) yes
Co(1) P(3) Co(3) . . 2_455 120.10(4) yes
Co(1) P(3) Co(4) . . 2_445 141.00(5) yes
Co(1) P(3) Na(1) . . . 70.82(5) yes
Co(1) P(3) Na(1) . . 1_655 135.90(6) yes
Co(1) P(3) Na(2) . . 4_454 66.6(4) yes
Co(1) P(3) Na(2) . . 4_554 128.4(4) yes
Co(1) P(3) O(3) . . 2_445 110.58(7) yes
Co(1) P(3) O(4) . . 2_545 162.19(8) yes
Co(1) P(3) O(5) . . 1_655 39.73(7) yes
Co(1) P(3) O(9) . . . 31.88(12) yes
Co(1) P(3) O(10) . . . 141.59(13) yes
Co(1) P(3) O(11) . . . 88.61(12) yes
Co(1) P(3) O(12) . . . 101.71(13) yes
Co(1) P(3) O(12) . . 2_555 90.49(6) yes
Co(2) P(3) Co(3) 1_655 . 1_655 72.31(3) yes
Co(2) P(3) Co(3) 1_655 . 2_455 120.84(4) yes
Co(2) P(3) Co(4) 1_655 . 2_445 141.35(5) yes
Co(2) P(3) Na(1) 1_655 . . 130.89(6) yes
Co(2) P(3) Na(1) 1_655 . 1_655 76.52(5) yes
Co(2) P(3) Na(2) 1_655 . 4_454 123.3(4) yes
Co(2) P(3) Na(2) 1_655 . 4_554 70.6(4) yes
Co(2) P(3) O(3) 1_655 . 2_445 160.53(8) yes
Co(2) P(3) O(4) 1_655 . 2_545 112.46(7) yes
Co(2) P(3) O(5) 1_655 . 1_655 41.32(7) yes
Co(2) P(3) O(9) 1_655 . . 89.89(12) yes
Co(2) P(3) O(10) 1_655 . . 141.42(13) yes
Co(2) P(3) O(11) 1_655 . . 31.40(12) yes
Co(2) P(3) O(12) 1_655 . . 100.54(13) yes
Co(2) P(3) O(12) 1_655 . 2_555 92.21(6) yes
Co(3) P(3) Co(3) 1_655 . 2_455 164.57(4) yes
Co(3) P(3) Co(4) 1_655 . 2_445 85.14(5) yes
Co(3) P(3) Na(1) 1_655 . . 101.32(6) yes
Co(3) P(3) Na(1) 1_655 . 1_655 106.02(7) yes
Co(3) P(3) Na(2) 1_655 . 4_454 73.1(4) yes
Co(3) P(3) Na(2) 1_655 . 4_554 77.7(4) yes
Co(3) P(3) O(3) 1_655 . 2_445 88.57(7) yes
Co(3) P(3) O(4) 1_655 . 2_545 89.96(7) yes
Co(3) P(3) O(5) 1_655 . 1_655 41.20(7) yes
Co(3) P(3) O(9) 1_655 . . 92.65(15) yes
Co(3) P(3) O(10) 1_655 . . 135.47(15) yes
Co(3) P(3) O(11) 1_655 . . 93.78(16) yes
Co(3) P(3) O(12) 1_655 . . 33.53(12) yes
Co(3) P(3) O(12) 1_655 . 2_555 160.91(7) yes
Co(3) P(3) Co(3) 2_455 . 1_655 164.57(4) yes
Co(3) P(3) Co(4) 2_455 . 2_445 79.44(4) yes
Co(3) P(3) Na(1) 2_455 . . 76.51(6) yes
Co(3) P(3) Na(1) 2_455 . 1_655 72.02(6) yes
Co(3) P(3) Na(2) 2_455 . 4_454 102.5(4) yes
Co(3) P(3) Na(2) 2_455 . 4_554 98.4(4) yes
Co(3) P(3) O(3) 2_455 . 2_445 78.61(7) yes
Co(3) P(3) O(4) 2_455 . 2_545 77.69(7) yes
Co(3) P(3) O(5) 2_455 . 1_655 154.18(8) yes
Co(3) P(3) O(9) 2_455 . . 95.25(15) yes
Co(3) P(3) O(10) 2_455 . . 29.12(14) yes
Co(3) P(3) O(11) 2_455 . . 95.51(15) yes
Co(3) P(3) O(12) 2_455 . . 131.07(13) yes
Co(3) P(3) O(12) 2_455 . 2_555 34.45(5) yes
Co(4) P(3) Na(1) 2_445 . . 83.39(6) yes
Co(4) P(3) Na(1) 2_445 . 1_655 80.29(7) yes
Co(4) P(3) Na(2) 2_445 . 4_454 76.6(4) yes
Co(4) P(3) Na(2) 2_445 . 4_554 74.2(4) yes
Co(4) P(3) O(3) 2_445 . 2_445 35.68(7) yes
Co(4) P(3) O(4) 2_445 . 2_545 34.82(6) yes
Co(4) P(3) O(5) 2_445 . 1_655 126.31(9) yes
Co(4) P(3) O(9) 2_445 . . 122.87(13) yes
Co(4) P(3) O(10) 2_445 . . 50.33(14) yes
Co(4) P(3) O(11) 2_445 . . 125.11(14) yes
Co(4) P(3) O(12) 2_445 . . 51.64(13) yes
Co(4) P(3) O(12) 2_445 . 2_555 113.86(7) yes
Na(1) P(3) Na(1) . . 1_655 146.64(8) yes
Na(1) P(3) Na(2) . . 4_454 28.6(5) yes
Na(1) P(3) Na(2) . . 4_554 157.6(4) yes
Na(1) P(3) O(3) . . 2_445 48.11(8) yes
Na(1) P(3) O(4) . . 2_545 116.23(8) yes
Na(1) P(3) O(5) . . 1_655 102.37(9) yes
Na(1) P(3) O(9) . . . 41.09(12) yes
Na(1) P(3) O(10) . . . 76.84(12) yes
Na(1) P(3) O(11) . . . 149.01(16) yes
Na(1) P(3) O(12) . . . 96.39(14) yes
Na(1) P(3) O(12) . . 2_555 80.11(8) yes
Na(1) P(3) Na(1) 1_655 . . 146.64(8) yes
Na(1) P(3) Na(2) 1_655 . 4_454 156.9(4) yes
Na(1) P(3) Na(2) 1_655 . 4_554 28.6(4) yes
Na(1) P(3) O(3) 1_655 . 2_445 113.45(8) yes
Na(1) P(3) O(4) 1_655 . 2_545 46.19(8) yes
Na(1) P(3) O(5) 1_655 . 1_655 110.75(9) yes
Na(1) P(3) O(9) 1_655 . . 151.92(17) yes
Na(1) P(3) O(10) 1_655 . . 70.32(12) yes
Na(1) P(3) O(11) 1_655 . . 47.30(13) yes
Na(1) P(3) O(12) 1_655 . . 95.96(15) yes
Na(1) P(3) O(12) 1_655 . 2_555 80.23(9) yes
Na(2) P(3) Na(2) 4_454 . 4_554 140.0(6) yes
Na(2) P(3) O(3) 4_454 . 2_445 44.0(4) yes
Na(2) P(3) O(4) 4_454 . 2_545 111.0(5) yes
Na(2) P(3) O(5) 4_454 . 1_655 84.1(4) yes
Na(2) P(3) O(9) 4_454 . . 48.8(5) yes
Na(2) P(3) O(10) 4_454 . . 93.8(5) yes
Na(2) P(3) O(11) 4_454 . . 154.4(5) yes
Na(2) P(3) O(12) 4_454 . . 70.3(5) yes
Na(2) P(3) O(12) 4_454 . 2_555 108.3(5) yes
Na(2) P(3) Na(2) 4_554 . 4_454 140.0(6) yes
Na(2) P(3) O(3) 4_554 . 2_445 109.7(4) yes
Na(2) P(3) O(4) 4_554 . 2_545 41.9(4) yes
Na(2) P(3) O(5) 4_554 . 1_655 91.5(4) yes
Na(2) P(3) O(9) 4_554 . . 160.0(4) yes
Na(2) P(3) O(10) 4_554 . . 88.2(4) yes
Na(2) P(3) O(11) 4_554 . . 52.3(5) yes
Na(2) P(3) O(12) 4_554 . . 70.2(5) yes
Na(2) P(3) O(12) 4_554 . 2_555 108.2(4) yes
O(3) P(3) O(4) 2_445 . 2_545 70.11(8) yes
O(3) P(3) O(5) 2_445 . 1_655 120.29(10) yes
O(3) P(3) O(9) 2_445 . . 87.26(14) yes
O(3) P(3) O(10) 2_445 . . 56.67(14) yes
O(3) P(3) O(11) 2_445 . . 160.41(14) yes
O(3) P(3) O(12) 2_445 . . 62.79(14) yes
O(3) P(3) O(12) 2_445 . 2_555 105.71(9) yes
O(4) P(3) O(5) 2_545 . 1_655 123.62(10) yes
O(4) P(3) O(9) 2_545 . . 157.16(14) yes
O(4) P(3) O(10) 2_545 . . 54.54(14) yes
O(4) P(3) O(11) 2_545 . . 90.42(14) yes
O(4) P(3) O(12) 2_545 . . 62.14(14) yes
O(4) P(3) O(12) 2_545 . 2_555 106.62(9) yes
O(5) P(3) O(9) 1_655 . . 70.20(14) yes
O(5) P(3) O(10) 1_655 . . 176.53(16) yes
O(5) P(3) O(11) 1_655 . . 71.97(15) yes
O(5) P(3) O(12) 1_655 . . 74.73(14) yes
O(5) P(3) O(12) 1_655 . 2_555 119.74(9) yes
O(9) P(3) O(10) . . . 110.52(17) yes
O(9) P(3) O(11) . . . 112.01(19) yes
O(9) P(3) O(12) . . . 110.8(2) yes
O(9) P(3) O(12) . . 2_555 75.81(17) yes
O(10) P(3) O(11) . . . 110.47(18) yes
O(10) P(3) O(12) . . . 101.95(19) yes
O(10) P(3) O(12) . . 2_555 63.56(15) yes
O(11) P(3) O(12) . . . 110.7(2) yes
O(11) P(3) O(12) . . 2_555 77.07(17) yes
O(12) P(3) O(12) . . 2_555 165.50(14) yes
O(12) P(3) O(12) 2_555 . . 165.50(14) yes
P(1) Na(1) P(2) 2_445 . 4_554 82.33(7) yes
P(1) Na(1) P(3) 2_445 . 1_455 98.37(8) yes
P(1) Na(1) P(3) 2_445 . . 93.91(8) yes
P(1) Na(1) Na(2) 2_445 . 3_566 138.4(4) yes
P(1) Na(1) Na(2) 2_445 . 4_454 68.9(9) yes
P(1) Na(1) O(3) 2_445 . 2_445 27.98(8) yes
P(1) Na(1) O(4) 2_445 . 2_445 27.94(8) yes
P(1) Na(1) O(7) 2_445 . 4_554 87.33(13) yes
P(1) Na(1) O(8) 2_445 . 4_554 80.34(12) yes
P(1) Na(1) O(9) 2_445 . . 116.30(14) yes
P(1) Na(1) O(10) 2_445 . 1_455 83.79(9) yes
P(1) Na(1) O(10) 2_445 . . 80.09(8) yes
P(1) Na(1) O(11) 2_445 . 1_455 122.16(14) yes
P(2) Na(1) P(3) 4_554 . 1_455 108.73(8) yes
P(2) Na(1) P(3) 4_554 . . 103.57(8) yes
P(2) Na(1) Na(2) 4_554 . 3_566 56.1(4) yes
P(2) Na(1) Na(2) 4_554 . 4_454 150.7(9) yes
P(2) Na(1) O(3) 4_554 . 2_445 88.16(11) yes
P(2) Na(1) O(4) 4_554 . 2_445 91.72(11) yes
P(2) Na(1) O(7) 4_554 . 4_554 26.96(9) yes
P(2) Na(1) O(8) 4_554 . 4_554 27.86(8) yes
P(2) Na(1) O(9) 4_554 . . 114.39(14) yes
P(2) Na(1) O(10) 4_554 . 1_455 83.55(9) yes
P(2) Na(1) O(10) 4_554 . . 79.68(8) yes
P(2) Na(1) O(11) 4_554 . 1_455 120.41(14) yes
P(3) Na(1) P(3) 1_455 . . 146.64(10) yes
P(3) Na(1) Na(2) 1_455 . 3_566 95.7(4) yes
P(3) Na(1) Na(2) 1_455 . 4_454 81.4(9) yes
P(3) Na(1) O(3) 1_455 . 2_445 122.43(13) yes
P(3) Na(1) O(4) 1_455 . 2_445 70.43(10) yes
P(3) Na(1) O(7) 1_455 . 4_554 81.80(11) yes
P(3) Na(1) O(8) 1_455 . 4_554 136.59(13) yes
P(3) Na(1) O(9) 1_455 . . 126.93(12) yes
P(3) Na(1) O(10) 1_455 . 1_455 27.70(6) yes
P(3) Na(1) O(10) 1_455 . . 171.26(13) yes
P(3) Na(1) O(11) 1_455 . 1_455 26.81(8) yes
P(3) Na(1) P(3) . . 1_455 146.64(10) yes
P(3) Na(1) Na(2) . . 3_566 95.4(4) yes
P(3) Na(1) Na(2) . . 4_454 74.3(8) yes
P(3) Na(1) O(3) . . 2_445 65.96(9) yes
P(3) Na(1) O(4) . . 2_445 117.24(13) yes
P(3) Na(1) O(7) . . 4_554 129.87(14) yes
P(3) Na(1) O(8) . . 4_554 75.99(10) yes
P(3) Na(1) O(9) . . . 24.47(8) yes
P(3) Na(1) O(10) . . 1_455 172.20(13) yes
P(3) Na(1) O(10) . . . 26.24(5) yes
P(3) Na(1) O(11) . . 1_455 124.54(12) yes
Na(2) Na(1) Na(2) 3_566 . 4_454 152.3(10) yes
Na(2) Na(1) O(3) 3_566 . 2_445 135.7(4) yes
Na(2) Na(1) O(4) 3_566 . 2_445 139.6(4) yes
Na(2) Na(1) O(7) 3_566 . 4_554 56.2(4) yes
Na(2) Na(1) O(8) 3_566 . 4_554 63.0(4) yes
Na(2) Na(1) O(9) 3_566 . . 84.3(4) yes
Na(2) Na(1) O(10) 3_566 . 1_455 91.2(4) yes
Na(2) Na(1) O(10) 3_566 . . 91.1(4) yes
Na(2) Na(1) O(11) 3_566 . 1_455 84.1(4) yes
Na(2) Na(1) Na(2) 4_454 . 3_566 152.3(10) yes
Na(2) Na(1) O(3) 4_454 . 2_445 64.0(9) yes
Na(2) Na(1) O(4) 4_454 . 2_445 65.3(9) yes
Na(2) Na(1) O(7) 4_454 . 4_554 148.4(9) yes
Na(2) Na(1) O(8) 4_454 . 4_554 135.0(9) yes
Na(2) Na(1) O(9) 4_454 . . 75.9(9) yes
Na(2) Na(1) O(10) 4_454 . 1_455 97.9(9) yes
Na(2) Na(1) O(10) 4_454 . . 90.0(9) yes
Na(2) Na(1) O(11) 4_454 . 1_455 81.2(9) yes
O(3) Na(1) O(4) 2_445 . 2_445 53.96(12) yes
O(3) Na(1) O(7) 2_445 . 4_554 104.02(15) yes
O(3) Na(1) O(8) 2_445 . 4_554 73.30(14) yes
O(3) Na(1) O(9) 2_445 . . 88.93(14) yes
O(3) Na(1) O(10) 2_445 . 1_455 111.66(13) yes
O(3) Na(1) O(10) 2_445 . . 54.07(10) yes
O(3) Na(1) O(11) 2_445 . 1_455 139.99(18) yes
O(4) Na(1) O(7) 2_445 . 4_554 83.88(15) yes
O(4) Na(1) O(8) 2_445 . 4_554 100.83(15) yes
O(4) Na(1) O(9) 2_445 . . 134.70(18) yes
O(4) Na(1) O(10) 2_445 . 1_455 58.65(11) yes
O(4) Na(1) O(10) 2_445 . . 107.66(13) yes
O(4) Na(1) O(11) 2_445 . 1_455 94.78(14) yes
O(7) Na(1) O(8) 4_554 . 4_554 54.80(13) yes
O(7) Na(1) O(9) 4_554 . . 135.03(19) yes
O(7) Na(1) O(10) 4_554 . 1_455 57.59(11) yes
O(7) Na(1) O(10) 4_554 . . 106.64(13) yes
O(7) Na(1) O(11) 4_554 . 1_455 95.34(15) yes
O(8) Na(1) O(9) 4_554 . . 90.15(14) yes
O(8) Na(1) O(10) 4_554 . 1_455 110.83(13) yes
O(8) Na(1) O(10) 4_554 . . 51.85(10) yes
O(8) Na(1) O(11) 4_554 . 1_455 143.84(19) yes
O(9) Na(1) O(10) . . 1_455 153.72(14) yes
O(9) Na(1) O(10) . . . 48.16(9) yes
O(9) Na(1) O(11) . . 1_455 101.68(14) yes
O(10) Na(1) O(10) 1_455 . . 158.08(12) yes
O(10) Na(1) O(11) 1_455 . 1_455 52.05(9) yes
O(10) Na(1) O(10) . . 1_455 158.08(12) yes
O(10) Na(1) O(11) . . 1_455 149.84(13) yes
P(1) Na(2) P(2) 3_566 . 2_456 143.6(9) yes
P(1) Na(2) P(3) 3_566 . 4_455 98.2(7) yes
P(1) Na(2) P(3) 3_566 . 4_555 98.0(7) yes
P(1) Na(2) Na(1) 3_566 . 3_566 84.9(6) yes
P(1) Na(2) Na(1) 3_566 . 4_555 80.3(9) yes
P(1) Na(2) O(3) 3_566 . 3_566 29.7(3) yes
P(1) Na(2) O(4) 3_566 . 3_566 29.7(3) yes
P(1) Na(2) O(6) 3_566 . 2_456 172.6(10) yes
P(1) Na(2) O(7) 3_566 . 2_456 123.5(9) yes
P(1) Na(2) O(8) 3_566 . 2_456 125.2(8) yes
P(1) Na(2) O(9) 3_566 . 4_555 117.2(9) yes
P(1) Na(2) O(11) 3_566 . 4_455 118.7(9) yes
P(1) Na(2) O(12) 3_566 . 4_455 91.4(7) yes
P(1) Na(2) O(12) 3_566 . 4_555 91.0(7) yes
P(2) Na(2) P(3) 2_456 . 4_455 91.8(6) yes
P(2) Na(2) P(3) 2_456 . 4_555 96.3(7) yes
P(2) Na(2) Na(1) 2_456 . 3_566 58.8(5) yes
P(2) Na(2) Na(1) 2_456 . 4_555 135.6(13) yes
P(2) Na(2) O(3) 2_456 . 3_566 139.4(10) yes
P(2) Na(2) O(4) 2_456 . 3_566 135.2(10) yes
P(2) Na(2) O(6) 2_456 . 2_456 29.2(3) yes
P(2) Na(2) O(7) 2_456 . 2_456 28.7(3) yes
P(2) Na(2) O(8) 2_456 . 2_456 26.9(2) yes
P(2) Na(2) O(9) 2_456 . 4_555 88.9(7) yes
P(2) Na(2) O(11) 2_456 . 4_455 83.2(7) yes
P(2) Na(2) O(12) 2_456 . 4_455 82.1(6) yes
P(2) Na(2) O(12) 2_456 . 4_555 86.7(6) yes
P(3) Na(2) P(3) 4_455 . 4_555 140.0(8) yes
P(3) Na(2) Na(1) 4_455 . 3_566 108.6(7) yes
P(3) Na(2) Na(1) 4_455 . 4_555 70.0(8) yes
P(3) Na(2) O(3) 4_455 . 3_566 124.3(9) yes
P(3) Na(2) O(4) 4_455 . 3_566 69.2(6) yes
P(3) Na(2) O(6) 4_455 . 2_456 81.9(6) yes
P(3) Na(2) O(7) 4_455 . 2_456 119.2(8) yes
P(3) Na(2) O(8) 4_455 . 2_456 74.2(5) yes
P(3) Na(2) O(9) 4_455 . 4_555 115.4(9) yes
P(3) Na(2) O(11) 4_455 . 4_455 25.9(2) yes
P(3) Na(2) O(12) 4_455 . 4_455 26.6(2) yes
P(3) Na(2) O(12) 4_455 . 4_555 166.3(9) yes
P(3) Na(2) P(3) 4_555 . 4_455 140.0(8) yes
P(3) Na(2) Na(1) 4_555 . 3_566 109.1(7) yes
P(3) Na(2) Na(1) 4_555 . 4_555 77.1(9) yes
P(3) Na(2) O(3) 4_555 . 3_566 68.9(6) yes
P(3) Na(2) O(4) 4_555 . 3_566 124.7(9) yes
P(3) Na(2) O(6) 4_555 . 2_456 86.4(6) yes
P(3) Na(2) O(7) 4_555 . 2_456 80.0(6) yes
P(3) Na(2) O(8) 4_555 . 2_456 122.8(8) yes
P(3) Na(2) O(9) 4_555 . 4_555 26.5(3) yes
P(3) Na(2) O(11) 4_555 . 4_455 116.8(8) yes
P(3) Na(2) O(12) 4_555 . 4_455 165.6(9) yes
P(3) Na(2) O(12) 4_555 . 4_555 27.4(2) yes
Na(1) Na(2) Na(1) 3_566 . 4_555 164.7(13) yes
Na(1) Na(2) O(3) 3_566 . 3_566 89.5(7) yes
Na(1) Na(2) O(4) 3_566 . 3_566 88.3(7) yes
Na(1) Na(2) O(6) 3_566 . 2_456 88.0(7) yes
Na(1) Na(2) O(7) 3_566 . 2_456 45.4(4) yes
Na(1) Na(2) O(8) 3_566 . 2_456 50.0(4) yes
Na(1) Na(2) O(9) 3_566 . 4_555 125.7(9) yes
Na(1) Na(2) O(11) 3_566 . 4_455 122.7(8) yes
Na(1) Na(2) O(12) 3_566 . 4_455 82.4(6) yes
Na(1) Na(2) O(12) 3_566 . 4_555 82.2(6) yes
Na(1) Na(2) Na(1) 4_555 . 3_566 164.7(13) yes
Na(1) Na(2) O(3) 4_555 . 3_566 79.6(10) yes
Na(1) Na(2) O(4) 4_555 . 3_566 76.9(9) yes
Na(1) Na(2) O(6) 4_555 . 2_456 106.6(12) yes
Na(1) Na(2) O(7) 4_555 . 2_456 149.2(13) yes
Na(1) Na(2) O(8) 4_555 . 2_456 138.8(12) yes
Na(1) Na(2) O(9) 4_555 . 4_555 65.7(8) yes
Na(1) Na(2) O(11) 4_555 . 4_455 62.6(8) yes
Na(1) Na(2) O(12) 4_555 . 4_455 94.0(10) yes
Na(1) Na(2) O(12) 4_555 . 4_555 101.9(11) yes
O(3) Na(2) O(4) 3_566 . 3_566 58.9(6) yes
O(3) Na(2) O(6) 3_566 . 2_456 152.8(10) yes
O(3) Na(2) O(7) 3_566 . 2_456 110.9(9) yes
O(3) Na(2) O(8) 3_566 . 2_456 139.3(10) yes
O(3) Na(2) O(9) 3_566 . 4_555 90.9(8) yes
O(3) Na(2) O(11) 3_566 . 4_455 137.4(11) yes
O(3) Na(2) O(12) 3_566 . 4_455 121.1(9) yes
O(3) Na(2) O(12) 3_566 . 4_555 62.6(5) yes
O(4) Na(2) O(6) 3_566 . 2_456 147.9(10) yes
O(4) Na(2) O(7) 3_566 . 2_456 133.7(11) yes
O(4) Na(2) O(8) 3_566 . 2_456 108.8(8) yes
O(4) Na(2) O(9) 3_566 . 4_555 135.9(11) yes
O(4) Na(2) O(11) 3_566 . 4_455 92.2(8) yes
O(4) Na(2) O(12) 3_566 . 4_455 62.5(5) yes
O(4) Na(2) O(12) 3_566 . 4_555 120.7(9) yes
O(6) Na(2) O(7) 2_456 . 2_456 51.3(4) yes
O(6) Na(2) O(8) 2_456 . 2_456 47.6(4) yes
O(6) Na(2) O(9) 2_456 . 4_555 69.0(6) yes
O(6) Na(2) O(11) 2_456 . 4_455 63.7(5) yes
O(6) Na(2) O(12) 2_456 . 4_455 85.4(6) yes
O(6) Na(2) O(12) 2_456 . 4_555 90.3(7) yes
O(7) Na(2) O(8) 2_456 . 2_456 46.4(4) yes
O(7) Na(2) O(9) 2_456 . 4_555 84.8(7) yes
O(7) Na(2) O(11) 2_456 . 4_455 111.7(9) yes
O(7) Na(2) O(12) 2_456 . 4_455 103.8(8) yes
O(7) Na(2) O(12) 2_456 . 4_555 62.2(5) yes
O(8) Na(2) O(9) 2_456 . 4_555 114.6(9) yes
O(8) Na(2) O(11) 2_456 . 4_455 76.3(6) yes
O(8) Na(2) O(12) 2_456 . 4_455 57.8(4) yes
O(8) Na(2) O(12) 2_456 . 4_555 108.6(7) yes
O(9) Na(2) O(11) 4_555 . 4_455 90.8(8) yes
O(9) Na(2) O(12) 4_555 . 4_455 139.3(10) yes
O(9) Na(2) O(12) 4_555 . 4_555 51.1(4) yes
O(11) Na(2) O(12) 4_455 . 4_455 48.9(4) yes
O(11) Na(2) O(12) 4_455 . 4_555 140.7(9) yes
O(12) Na(2) O(12) 4_455 . 4_555 164.1(9) yes
O(12) Na(2) O(12) 4_555 . 4_455 164.1(9) yes
Co(1) O(1) Co(2) . . . 99.28(15) yes
Co(1) O(1) Co(4) . . 3_466 111.11(15) yes
Co(1) O(1) P(1) . . . 121.6(2) yes
Co(1) O(1) O(2) . . . 129.67(17) yes
Co(1) O(1) O(2) . . 3_466 140.51(16) yes
Co(1) O(1) O(2) . . 3_566 42.26(9) yes
Co(1) O(1) O(3) . . . 135.48(18) yes
Co(1) O(1) O(3) . . 3_466 138.04(17) yes
Co(1) O(1) O(4) . . . 88.21(14) yes
Co(1) O(1) O(4) . . 3_566 77.54(12) yes
Co(1) O(1) O(6) . . 3_456 49.83(11) yes
Co(1) O(1) O(9) . . . 34.90(8) yes
Co(1) O(1) O(10) . . 4_455 87.00(12) yes
Co(1) O(1) O(11) . . 1_455 93.81(14) yes
Co(2) O(1) Co(4) . . 3_466 107.00(14) yes
Co(2) O(1) P(1) . . . 125.26(19) yes
Co(2) O(1) O(2) . . . 130.51(17) yes
Co(2) O(1) O(2) . . 3_466 41.24(9) yes
Co(2) O(1) O(2) . . 3_566 140.88(16) yes
Co(2) O(1) O(3) . . . 92.08(14) yes
Co(2) O(1) O(3) . . 3_466 73.11(12) yes
Co(2) O(1) O(4) . . . 139.29(18) yes
Co(2) O(1) O(4) . . 3_566 133.77(17) yes
Co(2) O(1) O(6) . . 3_456 50.18(10) yes
Co(2) O(1) O(9) . . . 97.90(14) yes
Co(2) O(1) O(10) . . 4_455 82.91(12) yes
Co(2) O(1) O(11) . . 1_455 38.90(9) yes
Co(4) O(1) P(1) 3_466 . . 91.49(16) yes
Co(4) O(1) O(2) 3_466 . . 53.74(11) yes
Co(4) O(1) O(2) 3_466 . 3_466 87.61(12) yes
Co(4) O(1) O(2) 3_466 . 3_566 86.85(11) yes
Co(4) O(1) O(3) 3_466 . . 106.20(16) yes
Co(4) O(1) O(3) 3_466 . 3_466 40.21(9) yes
Co(4) O(1) O(4) 3_466 . . 107.29(16) yes
Co(4) O(1) O(4) 3_466 . 3_566 39.20(9) yes
Co(4) O(1) O(6) 3_466 . 3_456 113.21(16) yes
Co(4) O(1) O(9) 3_466 . . 141.92(14) yes
Co(4) O(1) O(10) 3_466 . 4_455 38.06(8) yes
Co(4) O(1) O(11) 3_466 . 1_455 142.32(14) yes
P(1) O(1) O(2) . . . 37.75(12) yes
P(1) O(1) O(2) . . 3_466 90.89(15) yes
P(1) O(1) O(2) . . 3_566 89.64(15) yes
P(1) O(1) O(3) . . . 33.31(12) yes
P(1) O(1) O(3) . . 3_466 93.75(17) yes
P(1) O(1) O(4) . . . 33.47(12) yes
P(1) O(1) O(4) . . 3_566 92.40(17) yes
P(1) O(1) O(6) . . 3_456 155.3(2) yes
P(1) O(1) O(9) . . . 97.23(17) yes
P(1) O(1) O(10) . . 4_455 129.55(19) yes
P(1) O(1) O(11) . . 1_455 99.11(17) yes
O(2) O(1) O(2) . . 3_466 89.62(14) yes
O(2) O(1) O(2) . . 3_566 87.41(14) yes
O(2) O(1) O(3) . . . 59.99(14) yes
O(2) O(1) O(3) . . 3_466 65.75(13) yes
O(2) O(1) O(4) . . . 60.40(14) yes
O(2) O(1) O(4) . . 3_566 63.58(13) yes
O(2) O(1) O(6) . . 3_456 166.9(2) yes
O(2) O(1) O(9) . . . 125.43(16) yes
O(2) O(1) O(10) . . 4_455 91.80(14) yes
O(2) O(1) O(11) . . 1_455 128.04(16) yes
O(2) O(1) O(2) 3_466 . . 89.62(14) yes
O(2) O(1) O(2) 3_466 . 3_566 174.45(15) yes
O(2) O(1) O(3) 3_466 . . 62.54(12) yes
O(2) O(1) O(3) 3_466 . 3_466 47.48(10) yes
O(2) O(1) O(4) 3_466 . . 120.10(16) yes
O(2) O(1) O(4) 3_466 . 3_566 126.76(14) yes
O(2) O(1) O(6) 3_466 . 3_456 91.13(13) yes
O(2) O(1) O(9) 3_466 . . 129.00(14) yes
O(2) O(1) O(10) 3_466 . 4_455 88.14(11) yes
O(2) O(1) O(11) 3_466 . 1_455 56.40(10) yes
O(2) O(1) O(2) 3_566 . . 87.41(14) yes
O(2) O(1) O(2) 3_566 . 3_466 174.45(15) yes
O(2) O(1) O(3) 3_566 . . 119.57(16) yes
O(2) O(1) O(3) 3_566 . 3_466 126.97(14) yes
O(2) O(1) O(4) 3_566 . . 62.17(12) yes
O(2) O(1) O(4) 3_566 . 3_566 47.69(10) yes
O(2) O(1) O(6) 3_566 . 3_456 90.70(13) yes
O(2) O(1) O(9) 3_566 . . 56.37(10) yes
O(2) O(1) O(10) 3_566 . 4_455 87.26(11) yes
O(2) O(1) O(11) 3_566 . 1_455 128.93(14) yes
O(3) O(1) O(3) . . 3_466 86.46(14) yes
O(3) O(1) O(4) . . . 57.57(13) yes
O(3) O(1) O(4) . . 3_566 122.73(17) yes
O(3) O(1) O(6) . . 3_456 131.27(18) yes
O(3) O(1) O(9) . . . 101.10(15) yes
O(3) O(1) O(10) . . 4_455 137.31(16) yes
O(3) O(1) O(11) . . 1_455 69.15(14) yes
O(3) O(1) O(3) 3_466 . . 86.46(14) yes
O(3) O(1) O(4) 3_466 . . 124.91(17) yes
O(3) O(1) O(4) 3_466 . 3_566 79.28(12) yes
O(3) O(1) O(6) 3_466 . 3_456 105.65(16) yes
O(3) O(1) O(9) 3_466 . . 168.61(16) yes
O(3) O(1) O(10) 3_466 . 4_455 51.44(10) yes
O(3) O(1) O(11) 3_466 . 1_455 102.70(13) yes
O(4) O(1) O(4) . . 3_566 86.94(14) yes
O(4) O(1) O(6) . . 3_456 129.40(18) yes
O(4) O(1) O(9) . . . 66.48(13) yes
O(4) O(1) O(10) . . 4_455 137.67(16) yes
O(4) O(1) O(11) . . 1_455 101.06(15) yes
O(4) O(1) O(4) 3_566 . . 86.94(14) yes
O(4) O(1) O(6) 3_566 . 3_456 105.96(15) yes
O(4) O(1) O(9) 3_566 . . 103.20(12) yes
O(4) O(1) O(10) 3_566 . 4_455 51.00(10) yes
O(4) O(1) O(11) 3_566 . 1_455 168.13(16) yes
O(6) O(1) O(9) 3_456 . . 62.96(13) yes
O(6) O(1) O(10) 3_456 . 4_455 75.14(14) yes
O(6) O(1) O(11) 3_456 . 1_455 62.18(13) yes
O(9) O(1) O(10) . . 4_455 121.60(13) yes
O(9) O(1) O(11) . . 1_455 72.60(11) yes
O(10) O(1) O(11) 4_455 . 1_455 121.21(13) yes
Co(1) O(2) Co(2) 3_566 . 3_466 95.78(14) yes
Co(1) O(2) Co(4) 3_566 . 3_466 105.89(14) yes
Co(1) O(2) P(1) 3_566 . . 124.66(19) yes
Co(1) O(2) O(1) 3_566 . . 133.17(17) yes
Co(1) O(2) O(1) 3_566 . 3_466 136.21(16) yes
Co(1) O(2) O(1) 3_566 . 3_566 40.58(9) yes
Co(1) O(2) O(3) 3_566 . . 135.79(18) yes
Co(1) O(2) O(3) 3_566 . 3_466 136.91(15) yes
Co(1) O(2) O(4) 3_566 . . 90.72(14) yes
Co(1) O(2) O(4) 3_566 . 3_566 75.92(12) yes
Co(1) O(2) O(5) 3_566 . 3_466 48.20(10) yes
Co(1) O(2) O(9) 3_566 . 3_566 40.50(8) yes
Co(1) O(2) O(11) 3_566 . 3_566 82.21(12) yes
Co(2) O(2) Co(4) 3_466 . 3_466 109.14(14) yes
Co(2) O(2) P(1) 3_466 . . 119.36(18) yes
Co(2) O(2) O(1) 3_466 . . 131.04(16) yes
Co(2) O(2) O(1) 3_466 . 3_466 41.02(9) yes
Co(2) O(2) O(1) 3_466 . 3_566 136.36(16) yes
Co(2) O(2) O(3) 3_466 . . 85.14(14) yes
Co(2) O(2) O(3) 3_466 . 3_466 79.23(12) yes
Co(2) O(2) O(4) 3_466 . . 130.18(17) yes
Co(2) O(2) O(4) 3_466 . 3_566 139.95(16) yes
Co(2) O(2) O(5) 3_466 . 3_466 50.67(11) yes
Co(2) O(2) O(9) 3_466 . 3_566 82.81(12) yes
Co(2) O(2) O(11) 3_466 . 3_566 41.86(9) yes
Co(4) O(2) P(1) 3_466 . . 101.16(18) yes
Co(4) O(2) O(1) 3_466 . . 63.85(13) yes
Co(4) O(2) O(1) 3_466 . 3_466 87.76(12) yes
Co(4) O(2) O(1) 3_466 . 3_566 89.33(12) yes
Co(4) O(2) O(3) 3_466 . . 115.52(17) yes
Co(4) O(2) O(3) 3_466 . 3_466 40.47(9) yes
Co(4) O(2) O(4) 3_466 . . 116.30(17) yes
Co(4) O(2) O(4) 3_466 . 3_566 41.02(9) yes
Co(4) O(2) O(5) 3_466 . 3_466 130.66(16) yes
Co(4) O(2) O(9) 3_466 . 3_566 74.31(12) yes
Co(4) O(2) O(11) 3_466 . 3_566 75.19(12) yes
P(1) O(2) O(1) . . . 37.31(12) yes
P(1) O(2) O(1) . . 3_466 91.48(15) yes
P(1) O(2) O(1) . . 3_566 93.73(15) yes
P(1) O(2) O(3) . . . 34.22(11) yes
P(1) O(2) O(3) . . 3_466 93.38(17) yes
P(1) O(2) O(4) . . . 33.97(11) yes
P(1) O(2) O(4) . . 3_566 96.21(17) yes
P(1) O(2) O(5) . . 3_466 128.18(19) yes
P(1) O(2) O(9) . . 3_566 157.10(19) yes
P(1) O(2) O(11) . . 3_566 152.07(19) yes
O(1) O(2) O(1) . . 3_466 90.38(14) yes
O(1) O(2) O(1) . . 3_566 92.59(14) yes
O(1) O(2) O(3) . . . 60.86(14) yes
O(1) O(2) O(3) . . 3_466 65.71(13) yes
O(1) O(2) O(4) . . . 60.76(14) yes
O(1) O(2) O(4) . . 3_566 68.17(13) yes
O(1) O(2) O(5) . . 3_466 165.45(18) yes
O(1) O(2) O(9) . . 3_566 132.31(17) yes
O(1) O(2) O(11) . . 3_566 130.82(17) yes
O(1) O(2) O(1) 3_466 . . 90.38(14) yes
O(1) O(2) O(1) 3_466 . 3_566 174.45(15) yes
O(1) O(2) O(3) 3_466 . . 62.70(12) yes
O(1) O(2) O(3) 3_466 . 3_466 47.91(10) yes
O(1) O(2) O(4) 3_466 . . 120.64(15) yes
O(1) O(2) O(4) 3_466 . 3_566 128.74(15) yes
O(1) O(2) O(5) 3_466 . 3_466 91.26(13) yes
O(1) O(2) O(9) 3_466 . 3_566 110.50(13) yes
O(1) O(2) O(11) 3_466 . 3_566 60.94(10) yes
O(1) O(2) O(1) 3_566 . . 92.59(14) yes
O(1) O(2) O(1) 3_566 . 3_466 174.45(15) yes
O(1) O(2) O(3) 3_566 . . 122.85(15) yes
O(1) O(2) O(3) 3_566 . 3_466 129.67(15) yes
O(1) O(2) O(4) 3_566 . . 64.91(12) yes
O(1) O(2) O(4) 3_566 . 3_566 48.69(11) yes
O(1) O(2) O(5) 3_566 . 3_466 87.05(13) yes
O(1) O(2) O(9) 3_566 . 3_566 64.11(11) yes
O(1) O(2) O(11) 3_566 . 3_566 113.71(13) yes
O(3) O(2) O(3) . . 3_466 86.83(14) yes
O(3) O(2) O(4) . . . 57.95(13) yes
O(3) O(2) O(4) . . 3_566 128.09(17) yes
O(3) O(2) O(5) . . 3_466 107.42(16) yes
O(3) O(2) O(9) . . 3_566 166.57(18) yes
O(3) O(2) O(11) . . 3_566 121.92(15) yes
O(3) O(2) O(3) 3_466 . . 86.83(14) yes
O(3) O(2) O(4) 3_466 . . 125.22(17) yes
O(3) O(2) O(4) 3_466 . 3_566 81.01(13) yes
O(3) O(2) O(5) 3_466 . 3_466 124.79(15) yes
O(3) O(2) O(9) 3_466 . 3_566 96.70(13) yes
O(3) O(2) O(11) 3_466 . 3_566 65.54(12) yes
O(4) O(2) O(4) . . 3_566 89.51(14) yes
O(4) O(2) O(5) . . 3_466 106.33(16) yes
O(4) O(2) O(9) . . 3_566 127.61(15) yes
O(4) O(2) O(11) . . 3_566 167.96(19) yes
O(4) O(2) O(4) 3_566 . . 89.51(14) yes
O(4) O(2) O(5) 3_566 . 3_466 120.92(15) yes
O(4) O(2) O(9) 3_566 . 3_566 65.34(12) yes
O(4) O(2) O(11) 3_566 . 3_566 98.14(13) yes
O(5) O(2) O(9) 3_466 . 3_566 60.02(12) yes
O(5) O(2) O(11) 3_466 . 3_566 61.74(13) yes
O(9) O(2) O(11) 3_566 . 3_566 49.60(9) yes
Co(2) O(3) Co(2) . . 3_466 108.11(11) yes
Co(2) O(3) Co(4) . . . 79.79(12) yes
Co(2) O(3) P(1) . . . 73.91(15) yes
Co(2) O(3) P(1) . . 3_466 55.79(6) yes
Co(2) O(3) P(3) . . 2_455 123.12(11) yes
Co(2) O(3) Na(1) . . 2_455 149.13(15) yes
Co(2) O(3) Na(2) . . 3_566 115.5(6) yes
Co(2) O(3) O(1) . . . 39.05(9) yes
Co(2) O(3) O(1) . . 3_466 82.15(11) yes
Co(2) O(3) O(2) . . . 89.79(13) yes
Co(2) O(3) O(2) . . 3_466 38.46(8) yes
Co(2) O(3) O(4) . . . 96.40(14) yes
Co(2) O(3) O(8) . . 3_466 153.80(14) yes
Co(2) O(3) O(10) . . 2_455 128.48(13) yes
Co(2) O(3) O(11) . . 1_455 35.18(7) yes
Co(2) O(3) O(12) . . 2_455 96.84(12) yes
Co(2) O(3) Co(2) 3_466 . . 108.11(11) yes
Co(2) O(3) Co(4) 3_466 . . 90.81(13) yes
Co(2) O(3) P(1) 3_466 . . 78.60(15) yes
Co(2) O(3) P(1) 3_466 . 3_466 58.82(7) yes
Co(2) O(3) P(3) 3_466 . 2_455 105.14(11) yes
Co(2) O(3) Na(1) 3_466 . 2_455 95.82(13) yes
Co(2) O(3) Na(2) 3_466 . 3_566 131.8(6) yes
Co(2) O(3) O(1) 3_466 . . 94.80(14) yes
Co(2) O(3) O(1) 3_466 . 3_466 40.04(8) yes
Co(2) O(3) O(2) 3_466 . . 42.28(10) yes
Co(2) O(3) O(2) 3_466 . 3_466 85.29(11) yes
Co(2) O(3) O(4) 3_466 . . 97.39(14) yes
Co(2) O(3) O(8) 3_466 . 3_466 46.11(10) yes
Co(2) O(3) O(10) 3_466 . 2_455 79.02(11) yes
Co(2) O(3) O(11) 3_466 . 1_455 140.66(14) yes
Co(2) O(3) O(12) 3_466 . 2_455 125.27(13) yes
Co(4) O(3) P(1) . . . 146.7(2) yes
Co(4) O(3) P(1) . . 3_466 58.96(10) yes
Co(4) O(3) P(3) . . 2_455 54.83(10) yes
Co(4) O(3) Na(1) . . 2_455 119.97(17) yes
Co(4) O(3) Na(2) . . 3_566 115.6(6) yes
Co(4) O(3) O(1) . . . 116.92(19) yes
Co(4) O(3) O(1) . . 3_466 55.90(11) yes
Co(4) O(3) O(2) . . . 125.56(19) yes
Co(4) O(3) O(2) . . 3_466 48.39(11) yes
Co(4) O(3) O(4) . . . 171.7(2) yes
Co(4) O(3) O(8) . . 3_466 94.08(15) yes
Co(4) O(3) O(10) . . 2_455 48.75(11) yes
Co(4) O(3) O(11) . . 1_455 72.49(13) yes
Co(4) O(3) O(12) . . 2_455 46.22(11) yes
P(1) O(3) P(1) . . 3_466 89.08(16) yes
P(1) O(3) P(3) . . 2_455 158.4(2) yes
P(1) O(3) Na(1) . . 2_455 92.66(17) yes
P(1) O(3) Na(2) . . 3_566 94.3(6) yes
P(1) O(3) O(1) . . . 34.93(13) yes
P(1) O(3) O(1) . . 3_466 99.93(18) yes
P(1) O(3) O(2) . . . 36.32(13) yes
P(1) O(3) O(2) . . 3_466 98.91(19) yes
P(1) O(3) O(4) . . . 35.74(12) yes
P(1) O(3) O(8) . . 3_466 100.53(18) yes
P(1) O(3) O(10) . . 2_455 152.7(2) yes
P(1) O(3) O(11) . . 1_455 95.94(18) yes
P(1) O(3) O(12) . . 2_455 156.1(2) yes
P(1) O(3) P(1) 3_466 . . 89.08(16) yes
P(1) O(3) P(3) 3_466 . 2_455 111.23(9) yes
P(1) O(3) Na(1) 3_466 . 2_455 153.70(15) yes
P(1) O(3) Na(2) 3_466 . 3_566 169.3(6) yes
P(1) O(3) O(1) 3_466 . . 71.35(12) yes
P(1) O(3) O(1) 3_466 . 3_466 26.47(8) yes
P(1) O(3) O(2) 3_466 . . 71.03(11) yes
P(1) O(3) O(2) 3_466 . 3_466 26.77(7) yes
P(1) O(3) O(4) 3_466 . . 124.80(15) yes
P(1) O(3) O(8) 3_466 . 3_466 99.17(12) yes
P(1) O(3) O(10) 3_466 . 2_455 92.62(11) yes
P(1) O(3) O(11) 3_466 . 1_455 82.37(10) yes
P(1) O(3) O(12) 3_466 . 2_455 104.08(11) yes
P(3) O(3) Na(1) 2_455 . 2_455 65.94(10) yes
P(3) O(3) Na(2) 2_455 . 3_566 67.1(6) yes
P(3) O(3) O(1) 2_455 . . 158.05(17) yes
P(3) O(3) O(1) 2_455 . 3_466 95.87(11) yes
P(3) O(3) O(2) 2_455 . . 142.80(17) yes
P(3) O(3) O(2) 2_455 . 3_466 102.56(11) yes
P(3) O(3) O(4) 2_455 . . 123.40(16) yes
P(3) O(3) O(8) 2_455 . 3_466 70.00(11) yes
P(3) O(3) O(10) 2_455 . 2_455 26.80(7) yes
P(3) O(3) O(11) 2_455 . 1_455 94.02(11) yes
P(3) O(3) O(12) 2_455 . 2_455 27.27(7) yes
Na(1) O(3) Na(2) 2_455 . 3_566 36.4(6) yes
Na(1) O(3) O(1) 2_455 . . 121.76(15) yes
Na(1) O(3) O(1) 2_455 . 3_466 128.15(17) yes
Na(1) O(3) O(2) 2_455 . . 95.42(15) yes
Na(1) O(3) O(2) 2_455 . 3_466 168.36(16) yes
Na(1) O(3) O(4) 2_455 . . 60.56(13) yes
Na(1) O(3) O(8) 2_455 . 3_466 54.72(12) yes
Na(1) O(3) O(10) 2_455 . 2_455 74.23(12) yes
Na(1) O(3) O(11) 2_455 . 1_455 123.46(15) yes
Na(1) O(3) O(12) 2_455 . 2_455 84.31(13) yes
Na(2) O(3) O(1) 3_566 . . 106.1(6) yes
Na(2) O(3) O(1) 3_566 . 3_466 160.0(6) yes
Na(2) O(3) O(2) 3_566 . . 117.1(6) yes
Na(2) O(3) O(2) 3_566 . 3_466 142.6(6) yes
Na(2) O(3) O(4) 3_566 . . 59.3(6) yes
Na(2) O(3) O(8) 3_566 . 3_466 90.2(6) yes
Na(2) O(3) O(10) 3_566 . 2_455 89.0(6) yes
Na(2) O(3) O(11) 3_566 . 1_455 87.2(6) yes
Na(2) O(3) O(12) 3_566 . 2_455 69.4(6) yes
O(1) O(3) O(1) . . 3_466 93.54(15) yes
O(1) O(3) O(2) . . . 59.14(14) yes
O(1) O(3) O(2) . . 3_466 69.55(13) yes
O(1) O(3) O(4) . . . 61.33(14) yes
O(1) O(3) O(8) . . 3_466 131.85(17) yes
O(1) O(3) O(10) . . 2_455 163.63(17) yes
O(1) O(3) O(11) . . 1_455 64.34(13) yes
O(1) O(3) O(12) . . 2_455 131.13(18) yes
O(1) O(3) O(1) 3_466 . . 93.54(15) yes
O(1) O(3) O(2) 3_466 . . 69.82(13) yes
O(1) O(3) O(2) 3_466 . 3_466 48.54(11) yes
O(1) O(3) O(4) 3_466 . . 131.21(17) yes
O(1) O(3) O(8) 3_466 . 3_466 73.52(13) yes
O(1) O(3) O(10) 3_466 . 2_455 71.92(12) yes
O(1) O(3) O(11) 3_466 . 1_455 105.07(13) yes
O(1) O(3) O(12) 3_466 . 2_455 100.54(13) yes
O(2) O(3) O(2) . . 3_466 93.17(15) yes
O(2) O(3) O(4) . . . 61.40(14) yes
O(2) O(3) O(8) . . 3_466 72.99(14) yes
O(2) O(3) O(10) . . 2_455 119.67(17) yes
O(2) O(3) O(11) . . 1_455 122.51(17) yes
O(2) O(3) O(12) . . 2_455 167.53(18) yes
O(2) O(3) O(2) 3_466 . . 93.17(15) yes
O(2) O(3) O(4) 3_466 . . 130.87(18) yes
O(2) O(3) O(8) 3_466 . 3_466 121.12(15) yes
O(2) O(3) O(10) 3_466 . 2_455 94.69(13) yes
O(2) O(3) O(11) 3_466 . 1_455 56.79(11) yes
O(2) O(3) O(12) 3_466 . 2_455 85.61(12) yes
O(4) O(3) O(8) . . 3_466 92.50(15) yes
O(4) O(3) O(10) . . 2_455 134.14(19) yes
O(4) O(3) O(11) . . 1_455 100.14(16) yes
O(4) O(3) O(12) . . 2_455 127.82(17) yes
O(8) O(3) O(10) 3_466 . 2_455 52.27(11) yes
O(8) O(3) O(11) 3_466 . 1_455 163.48(14) yes
O(8) O(3) O(12) 3_466 . 2_455 97.01(14) yes
O(10) O(3) O(11) 2_455 . 1_455 111.34(14) yes
O(10) O(3) O(12) 2_455 . 2_455 48.24(10) yes
O(11) O(3) O(12) 1_455 . 2_455 66.82(11) yes
Co(1) O(4) Co(1) . . 3_566 107.08(10) yes
Co(1) O(4) Co(4) . . 1_655 81.44(13) yes
Co(1) O(4) P(1) . . . 74.75(15) yes
Co(1) O(4) P(3) . . 2_555 122.50(11) yes
Co(1) O(4) Na(1) . . 2_455 151.70(15) yes
Co(1) O(4) Na(2) . . 3_566 115.0(6) yes
Co(1) O(4) O(1) . . . 39.92(9) yes
Co(1) O(4) O(1) . . 3_566 84.47(11) yes
Co(1) O(4) O(2) . . . 90.93(13) yes
Co(1) O(4) O(2) . . 3_566 40.07(8) yes
Co(1) O(4) O(3) . . . 96.63(15) yes
Co(1) O(4) O(7) . . 3_466 160.45(14) yes
Co(1) O(4) O(9) . . . 35.73(7) yes
Co(1) O(4) O(10) . . 2_555 130.01(13) yes
Co(1) O(4) O(12) . . 2_555 96.62(12) yes
Co(1) O(4) Co(1) 3_566 . . 107.08(10) yes
Co(1) O(4) Co(4) 3_566 . 1_655 87.56(13) yes
Co(1) O(4) P(1) 3_566 . . 75.74(15) yes
Co(1) O(4) P(3) 3_566 . 2_555 104.53(10) yes
Co(1) O(4) Na(1) 3_566 . 2_455 96.71(13) yes
Co(1) O(4) Na(2) 3_566 . 3_566 133.4(6) yes
Co(1) O(4) O(1) 3_566 . . 91.73(13) yes
Co(1) O(4) O(1) 3_566 . 3_566 37.33(8) yes
Co(1) O(4) O(2) 3_566 . . 39.94(9) yes
Co(1) O(4) O(2) 3_566 . 3_566 81.40(11) yes
Co(1) O(4) O(3) 3_566 . . 95.34(14) yes
Co(1) O(4) O(7) 3_566 . 3_466 53.44(9) yes
Co(1) O(4) O(9) 3_566 . . 138.85(13) yes
Co(1) O(4) O(10) 3_566 . 2_555 78.60(10) yes
Co(1) O(4) O(12) 3_566 . 2_555 123.08(13) yes
Co(4) O(4) P(1) 1_655 . . 145.1(2) yes
Co(4) O(4) P(3) 1_655 . 2_555 53.33(10) yes
Co(4) O(4) Na(1) 1_655 . 2_455 115.33(17) yes
Co(4) O(4) Na(2) 1_655 . 3_566 116.9(6) yes
Co(4) O(4) O(1) 1_655 . . 117.80(19) yes
Co(4) O(4) O(1) 1_655 . 3_566 54.33(11) yes
Co(4) O(4) O(2) 1_655 . . 121.66(18) yes
Co(4) O(4) O(2) 1_655 . 3_566 49.28(11) yes
Co(4) O(4) O(3) 1_655 . . 176.9(2) yes
Co(4) O(4) O(7) 1_655 . 3_466 94.78(15) yes
Co(4) O(4) O(9) 1_655 . . 72.82(13) yes
Co(4) O(4) O(10) 1_655 . 2_555 48.75(11) yes
Co(4) O(4) O(12) 1_655 . 2_555 45.35(10) yes
P(1) O(4) P(3) . . 2_555 160.5(2) yes
P(1) O(4) Na(1) . . 2_455 97.17(18) yes
P(1) O(4) Na(2) . . 3_566 96.4(6) yes
P(1) O(4) O(1) . . . 34.87(13) yes
P(1) O(4) O(1) . . 3_566 97.67(18) yes
P(1) O(4) O(2) . . . 35.82(12) yes
P(1) O(4) O(2) . . 3_566 97.34(18) yes
P(1) O(4) O(3) . . . 35.51(12) yes
P(1) O(4) O(7) . . 3_466 99.18(18) yes
P(1) O(4) O(9) . . . 99.98(18) yes
P(1) O(4) O(10) . . 2_555 149.1(2) yes
P(1) O(4) O(12) . . 2_555 161.2(2) yes
P(3) O(4) Na(1) 2_555 . 2_455 63.38(10) yes
P(3) O(4) Na(2) 2_555 . 3_566 68.9(6) yes
P(3) O(4) O(1) 2_555 . . 160.33(17) yes
P(3) O(4) O(1) 2_555 . 3_566 93.31(11) yes
P(3) O(4) O(2) 2_555 . . 140.43(16) yes
P(3) O(4) O(2) 2_555 . 3_566 101.96(11) yes
P(3) O(4) O(3) 2_555 . . 126.64(16) yes
P(3) O(4) O(7) 2_555 . 3_466 67.45(10) yes
P(3) O(4) O(9) 2_555 . . 92.37(11) yes
P(3) O(4) O(10) 2_555 . 2_555 26.07(7) yes
P(3) O(4) O(12) 2_555 . 2_555 26.72(7) yes
Na(1) O(4) Na(2) 2_455 . 3_566 37.8(6) yes
Na(1) O(4) O(1) 2_455 . . 126.45(16) yes
Na(1) O(4) O(1) 2_455 . 3_566 123.76(16) yes
Na(1) O(4) O(2) 2_455 . . 97.97(16) yes
Na(1) O(4) O(2) 2_455 . 3_566 164.41(16) yes
Na(1) O(4) O(3) 2_455 . . 65.48(14) yes
Na(1) O(4) O(7) 2_455 . 3_466 46.25(11) yes
Na(1) O(4) O(9) 2_455 . . 124.30(15) yes
Na(1) O(4) O(10) 2_455 . 2_555 68.95(12) yes
Na(1) O(4) O(12) 2_455 . 2_555 82.47(13) yes
Na(2) O(4) O(1) 3_566 . . 107.7(6) yes
Na(2) O(4) O(1) 3_566 . 3_566 158.5(6) yes
Na(2) O(4) O(2) 3_566 . . 118.6(6) yes
Na(2) O(4) O(2) 3_566 . 3_566 144.9(6) yes
Na(2) O(4) O(3) 3_566 . . 61.7(6) yes
Na(2) O(4) O(7) 3_566 . 3_466 83.9(6) yes
Na(2) O(4) O(9) 3_566 . . 87.6(6) yes
Na(2) O(4) O(10) 3_566 . 2_555 88.8(6) yes
Na(2) O(4) O(12) 3_566 . 2_555 71.7(6) yes
O(1) O(4) O(1) . . 3_566 93.06(15) yes
O(1) O(4) O(2) . . . 58.84(14) yes
O(1) O(4) O(2) . . 3_566 69.14(13) yes
O(1) O(4) O(3) . . . 61.11(14) yes
O(1) O(4) O(7) . . 3_466 132.16(16) yes
O(1) O(4) O(9) . . . 67.98(13) yes
O(1) O(4) O(10) . . 2_555 163.16(17) yes
O(1) O(4) O(12) . . 2_555 133.70(17) yes
O(1) O(4) O(1) 3_566 . . 93.06(15) yes
O(1) O(4) O(2) 3_566 . . 67.40(13) yes
O(1) O(4) O(2) 3_566 . 3_566 48.25(11) yes
O(1) O(4) O(3) 3_566 . . 128.05(17) yes
O(1) O(4) O(7) 3_566 . 3_466 77.88(12) yes
O(1) O(4) O(9) 3_566 . . 105.81(13) yes
O(1) O(4) O(10) 3_566 . 2_555 70.87(11) yes
O(1) O(4) O(12) 3_566 . 2_555 98.13(13) yes
O(2) O(4) O(2) . . 3_566 90.49(15) yes
O(2) O(4) O(3) . . . 60.65(14) yes
O(2) O(4) O(7) . . 3_466 74.65(14) yes
O(2) O(4) O(9) . . . 125.38(17) yes
O(2) O(4) O(10) . . 2_555 116.39(17) yes
O(2) O(4) O(12) . . 2_555 163.02(17) yes
O(2) O(4) O(2) 3_566 . . 90.49(15) yes
O(2) O(4) O(3) 3_566 . . 130.04(18) yes
O(2) O(4) O(7) 3_566 . 3_466 125.21(14) yes
O(2) O(4) O(9) 3_566 . . 58.25(11) yes
O(2) O(4) O(10) 3_566 . 2_555 95.57(13) yes
O(2) O(4) O(12) 3_566 . 2_555 85.63(12) yes
O(3) O(4) O(7) . . 3_466 87.84(15) yes
O(3) O(4) O(9) . . . 104.19(16) yes
O(3) O(4) O(10) . . 2_555 132.92(18) yes
O(3) O(4) O(12) . . 2_555 132.88(17) yes
O(7) O(4) O(9) 3_466 . . 159.77(15) yes
O(7) O(4) O(10) 3_466 . 2_555 50.97(11) yes
O(7) O(4) O(12) 3_466 . 2_555 94.14(13) yes
O(9) O(4) O(10) . . 2_555 110.69(14) yes
O(9) O(4) O(12) . . 2_555 65.73(11) yes
O(10) O(4) O(12) 2_555 . 2_555 47.85(10) yes
Co(1) O(5) Co(2) 1_455 . . 94.81(15) yes
Co(1) O(5) Co(3) 1_455 . . 117.94(16) yes
Co(1) O(5) P(2) 1_455 . . 116.8(2) yes
Co(1) O(5) P(2) 1_455 . 3_356 69.12(10) yes
Co(1) O(5) P(3) 1_455 . 1_455 71.26(10) yes
Co(1) O(5) O(2) 1_455 . 3_466 49.27(10) yes
Co(1) O(5) O(6) 1_455 . . 134.71(18) yes
Co(1) O(5) O(6) 1_455 . 3_356 42.42(10) yes
Co(1) O(5) O(6) 1_455 . 3_456 132.11(16) yes
Co(1) O(5) O(7) 1_455 . . 82.11(15) yes
Co(1) O(5) O(7) 1_455 . 3_356 86.98(14) yes
Co(1) O(5) O(8) 1_455 . . 122.32(19) yes
Co(1) O(5) O(8) 1_455 . 3_456 154.94(18) yes
Co(1) O(5) O(9) 1_455 . 1_455 42.66(9) yes
Co(1) O(5) O(11) 1_455 . 1_455 83.21(13) yes
Co(1) O(5) O(12) 1_455 . 1_455 91.32(13) yes
Co(2) O(5) Co(3) . . . 114.72(16) yes
Co(2) O(5) P(2) . . . 102.89(18) yes
Co(2) O(5) P(2) . . 3_356 162.48(15) yes
Co(2) O(5) P(3) . . 1_455 70.98(10) yes
Co(2) O(5) O(2) . . 3_466 48.57(10) yes
Co(2) O(5) O(6) . . . 122.19(17) yes
Co(2) O(5) O(6) . . 3_356 137.23(17) yes
Co(2) O(5) O(6) . . 3_456 38.01(9) yes
Co(2) O(5) O(7) . . . 112.56(17) yes
Co(2) O(5) O(7) . . 3_356 152.59(17) yes
Co(2) O(5) O(8) . . . 66.50(14) yes
Co(2) O(5) O(8) . . 3_456 83.92(14) yes
Co(2) O(5) O(9) . . 1_455 84.56(13) yes
Co(2) O(5) O(11) . . 1_455 42.24(9) yes
Co(2) O(5) O(12) . . 1_455 89.48(13) yes
Co(3) O(5) P(2) . . . 108.23(19) yes
Co(3) O(5) P(2) . . 3_356 69.71(10) yes
Co(3) O(5) P(3) . . 1_455 69.52(10) yes
Co(3) O(5) O(2) . . 3_466 144.74(17) yes
Co(3) O(5) O(6) . . . 72.09(14) yes
Co(3) O(5) O(6) . . 3_356 91.61(14) yes
Co(3) O(5) O(6) . . 3_456 86.72(13) yes
Co(3) O(5) O(7) . . . 125.83(19) yes
Co(3) O(5) O(7) . . 3_356 43.17(10) yes
Co(3) O(5) O(8) . . . 119.42(19) yes
Co(3) O(5) O(8) . . 3_456 43.15(10) yes
Co(3) O(5) O(9) . . 1_455 85.36(13) yes
Co(3) O(5) O(11) . . 1_455 84.97(13) yes
Co(3) O(5) O(12) . . 1_455 40.35(8) yes
P(2) O(5) P(2) . . 3_356 91.02(15) yes
P(2) O(5) P(3) . . 1_455 170.8(2) yes
P(2) O(5) O(2) . . 3_466 106.13(18) yes
P(2) O(5) O(6) . . . 36.32(13) yes
P(2) O(5) O(6) . . 3_356 99.51(18) yes
P(2) O(5) O(6) . . 3_456 88.88(17) yes
P(2) O(5) O(7) . . . 35.03(12) yes
P(2) O(5) O(7) . . 3_356 100.61(19) yes
P(2) O(5) O(8) . . . 36.64(13) yes
P(2) O(5) O(8) . . 3_456 87.72(18) yes
P(2) O(5) O(9) . . 1_455 159.2(2) yes
P(2) O(5) O(11) . . 1_455 143.4(2) yes
P(2) O(5) O(12) . . 1_455 147.6(2) yes
P(2) O(5) P(2) 3_356 . . 91.02(15) yes
P(2) O(5) P(3) 3_356 . 1_455 96.37(10) yes
P(2) O(5) O(2) 3_356 . 3_466 117.51(13) yes
P(2) O(5) O(6) 3_356 . . 75.28(12) yes
P(2) O(5) O(6) 3_356 . 3_356 27.17(8) yes
P(2) O(5) O(6) 3_356 . 3_456 155.12(14) yes
P(2) O(5) O(7) 3_356 . . 73.27(12) yes
P(2) O(5) O(7) 3_356 . 3_356 26.59(8) yes
P(2) O(5) O(8) 3_356 . . 127.55(16) yes
P(2) O(5) O(8) 3_356 . 3_456 107.53(13) yes
P(2) O(5) O(9) 3_356 . 1_455 78.84(11) yes
P(2) O(5) O(11) 3_356 . 1_455 125.46(13) yes
P(2) O(5) O(12) 3_356 . 1_455 84.14(11) yes
P(3) O(5) O(2) 1_455 . 3_466 75.29(11) yes
P(3) O(5) O(6) 1_455 . . 141.19(17) yes
P(3) O(5) O(6) 1_455 . 3_356 89.55(12) yes
P(3) O(5) O(6) 1_455 . 3_456 82.09(11) yes
P(3) O(5) O(7) 1_455 . . 153.36(17) yes
P(3) O(5) O(7) 1_455 . 3_356 83.86(12) yes
P(3) O(5) O(8) 1_455 . . 136.02(17) yes
P(3) O(5) O(8) 1_455 . 3_456 84.80(13) yes
P(3) O(5) O(9) 1_455 . 1_455 29.44(7) yes
P(3) O(5) O(11) 1_455 . 1_455 29.17(7) yes
P(3) O(5) O(12) 1_455 . 1_455 29.17(7) yes
O(2) O(5) O(6) 3_466 . . 142.42(18) yes
O(2) O(5) O(6) 3_466 . 3_356 90.33(14) yes
O(2) O(5) O(6) 3_466 . 3_456 86.28(13) yes
O(2) O(5) O(7) 3_466 . . 87.66(16) yes
O(2) O(5) O(7) 3_466 . 3_356 135.49(17) yes
O(2) O(5) O(8) 3_466 . . 84.84(16) yes
O(2) O(5) O(8) 3_466 . 3_456 132.12(17) yes
O(2) O(5) O(9) 3_466 . 1_455 64.22(13) yes
O(2) O(5) O(11) 3_466 . 1_455 62.39(13) yes
O(2) O(5) O(12) 3_466 . 1_455 104.44(14) yes
O(6) O(5) O(6) . . 3_356 97.07(15) yes
O(6) O(5) O(6) . . 3_456 90.32(14) yes
O(6) O(5) O(7) . . . 61.10(15) yes
O(6) O(5) O(7) . . 3_356 71.95(15) yes
O(6) O(5) O(8) . . . 62.31(16) yes
O(6) O(5) O(8) . . 3_456 62.97(15) yes
O(6) O(5) O(9) . . 1_455 150.23(18) yes
O(6) O(5) O(11) . . 1_455 141.54(18) yes
O(6) O(5) O(12) . . 1_455 112.23(17) yes
O(6) O(5) O(6) 3_356 . . 97.07(15) yes
O(6) O(5) O(6) 3_356 . 3_456 171.54(16) yes
O(6) O(5) O(7) 3_356 . . 69.92(14) yes
O(6) O(5) O(7) 3_356 . 3_356 50.08(12) yes
O(6) O(5) O(8) 3_356 . . 129.98(18) yes
O(6) O(5) O(8) 3_356 . 3_456 133.19(16) yes
O(6) O(5) O(9) 3_356 . 1_455 63.64(12) yes
O(6) O(5) O(11) 3_356 . 1_455 114.43(15) yes
O(6) O(5) O(12) 3_356 . 1_455 90.63(14) yes
O(6) O(5) O(6) 3_456 . . 90.32(14) yes
O(6) O(5) O(6) 3_456 . 3_356 171.54(16) yes
O(6) O(5) O(7) 3_456 . . 117.61(16) yes
O(6) O(5) O(7) 3_456 . 3_356 129.60(16) yes
O(6) O(5) O(8) 3_456 . . 57.45(14) yes
O(6) O(5) O(8) 3_456 . 3_456 47.60(11) yes
O(6) O(5) O(9) 3_456 . 1_455 107.94(14) yes
O(6) O(5) O(11) 3_456 . 1_455 57.17(11) yes
O(6) O(5) O(12) 3_456 . 1_455 82.73(13) yes
O(7) O(5) O(7) . . 3_356 94.79(16) yes
O(7) O(5) O(8) . . . 60.17(15) yes
O(7) O(5) O(8) . . 3_456 121.55(18) yes
O(7) O(5) O(9) . . 1_455 124.23(17) yes
O(7) O(5) O(11) . . 1_455 149.19(19) yes
O(7) O(5) O(12) . . 1_455 157.36(18) yes
O(7) O(5) O(7) 3_356 . . 94.79(16) yes
O(7) O(5) O(8) 3_356 . . 134.07(19) yes
O(7) O(5) O(8) 3_356 . 3_456 83.11(14) yes
O(7) O(5) O(9) 3_356 . 1_455 78.31(14) yes
O(7) O(5) O(11) 3_356 . 1_455 111.32(15) yes
O(7) O(5) O(12) 3_356 . 1_455 63.12(12) yes
O(8) O(5) O(8) . . 3_456 80.15(16) yes
O(8) O(5) O(9) . . 1_455 147.5(2) yes
O(8) O(5) O(11) . . 1_455 107.00(17) yes
O(8) O(5) O(12) . . 1_455 138.74(18) yes
O(8) O(5) O(8) 3_456 . . 80.15(16) yes
O(8) O(5) O(9) 3_456 . 1_455 112.51(16) yes
O(8) O(5) O(11) 3_456 . 1_455 79.10(14) yes
O(8) O(5) O(12) 3_456 . 1_455 63.67(13) yes
O(9) O(5) O(11) 1_455 . 1_455 50.80(10) yes
O(9) O(5) O(12) 1_455 . 1_455 49.97(11) yes
O(11) O(5) O(12) 1_455 . 1_455 49.47(11) yes
Co(1) O(6) Co(2) 3_456 . 3_456 100.66(15) yes
Co(1) O(6) Co(3) 3_456 . . 98.16(14) yes
Co(1) O(6) P(2) 3_456 . . 130.4(2) yes
Co(1) O(6) Na(2) 3_456 . 2_446 87.9(5) yes
Co(1) O(6) O(1) 3_456 . 3_456 50.09(11) yes
Co(1) O(6) O(5) 3_456 . . 122.43(18) yes
Co(1) O(6) O(5) 3_456 . 3_356 43.52(9) yes
Co(1) O(6) O(5) 3_456 . 3_456 141.08(16) yes
Co(1) O(6) O(7) 3_456 . . 99.50(16) yes
Co(1) O(6) O(7) 3_456 . 3_356 66.24(12) yes
Co(1) O(6) O(8) 3_456 . . 155.5(2) yes
Co(1) O(6) O(8) 3_456 . 3_456 123.74(19) yes
Co(1) O(6) O(9) 3_456 . 3_456 38.00(9) yes
Co(1) O(6) O(11) 3_456 . 3_556 97.54(15) yes
Co(2) O(6) Co(3) 3_456 . . 94.70(14) yes
Co(2) O(6) P(2) 3_456 . . 128.5(2) yes
Co(2) O(6) Na(2) 3_456 . 2_446 96.3(5) yes
Co(2) O(6) O(1) 3_456 . 3_456 51.32(11) yes
Co(2) O(6) O(5) 3_456 . . 123.52(18) yes
Co(2) O(6) O(5) 3_456 . 3_356 143.18(17) yes
Co(2) O(6) O(5) 3_456 . 3_456 40.43(9) yes
Co(2) O(6) O(7) 3_456 . . 150.6(2) yes
Co(2) O(6) O(7) 3_456 . 3_356 120.08(17) yes
Co(2) O(6) O(8) 3_456 . . 97.06(15) yes
Co(2) O(6) O(8) 3_456 . 3_456 59.41(12) yes
Co(2) O(6) O(9) 3_456 . 3_456 103.01(15) yes
Co(2) O(6) O(11) 3_456 . 3_556 41.21(9) yes
Co(3) O(6) P(2) . . . 85.24(17) yes
Co(3) O(6) Na(2) . . 2_446 166.2(5) yes
Co(3) O(6) O(1) . . 3_456 92.89(14) yes
Co(3) O(6) O(5) . . . 48.44(11) yes
Co(3) O(6) O(5) . . 3_356 84.88(12) yes
Co(3) O(6) O(5) . . 3_456 87.14(12) yes
Co(3) O(6) O(7) . . . 103.43(16) yes
Co(3) O(6) O(7) . . 3_356 38.44(9) yes
Co(3) O(6) O(8) . . . 97.06(16) yes
Co(3) O(6) O(8) . . 3_456 42.01(10) yes
Co(3) O(6) O(9) . . 3_456 134.69(14) yes
Co(3) O(6) O(11) . . 3_556 135.32(14) yes
P(2) O(6) Na(2) . . 2_446 81.4(5) yes
P(2) O(6) O(1) . . 3_456 178.1(3) yes
P(2) O(6) O(5) . . . 36.94(13) yes
P(2) O(6) O(5) . . 3_356 88.21(16) yes
P(2) O(6) O(5) . . 3_456 88.35(16) yes
P(2) O(6) O(7) . . . 33.48(13) yes
P(2) O(6) O(7) . . 3_356 90.50(18) yes
P(2) O(6) O(8) . . . 32.75(12) yes
P(2) O(6) O(8) . . 3_456 91.15(19) yes
P(2) O(6) O(9) . . 3_456 113.1(2) yes
P(2) O(6) O(11) . . 3_556 114.4(2) yes
Na(2) O(6) O(1) 2_446 . 3_456 100.5(5) yes
Na(2) O(6) O(5) 2_446 . . 118.0(5) yes
Na(2) O(6) O(5) 2_446 . 3_356 91.2(5) yes
Na(2) O(6) O(5) 2_446 . 3_456 95.9(5) yes
Na(2) O(6) O(7) 2_446 . . 63.2(5) yes
Na(2) O(6) O(7) 2_446 . 3_356 137.8(5) yes
Na(2) O(6) O(8) 2_446 . . 73.4(5) yes
Na(2) O(6) O(8) 2_446 . 3_456 141.3(5) yes
Na(2) O(6) O(9) 2_446 . 3_456 50.0(5) yes
Na(2) O(6) O(11) 2_446 . 3_556 55.1(5) yes
O(1) O(6) O(5) 3_456 . . 141.2(2) yes
O(1) O(6) O(5) 3_456 . 3_356 91.88(14) yes
O(1) O(6) O(5) 3_456 . 3_456 91.31(13) yes
O(1) O(6) O(7) 3_456 . . 147.73(19) yes
O(1) O(6) O(7) 3_456 . 3_356 88.19(15) yes
O(1) O(6) O(8) 3_456 . . 147.63(18) yes
O(1) O(6) O(8) 3_456 . 3_456 87.29(16) yes
O(1) O(6) O(9) 3_456 . 3_456 68.44(13) yes
O(1) O(6) O(11) 3_456 . 3_556 66.85(13) yes
O(5) O(6) O(5) . . 3_356 82.93(14) yes
O(5) O(6) O(5) . . 3_456 89.68(14) yes
O(5) O(6) O(7) . . . 59.55(15) yes
O(5) O(6) O(7) . . 3_356 60.47(14) yes
O(5) O(6) O(8) . . . 57.78(15) yes
O(5) O(6) O(8) . . 3_456 66.35(15) yes
O(5) O(6) O(9) . . 3_456 133.47(17) yes
O(5) O(6) O(11) . . 3_556 139.90(17) yes
O(5) O(6) O(5) 3_356 . . 82.93(14) yes
O(5) O(6) O(5) 3_356 . 3_456 171.54(17) yes
O(5) O(6) O(7) 3_356 . . 62.67(13) yes
O(5) O(6) O(7) 3_356 . 3_356 46.94(11) yes
O(5) O(6) O(8) 3_356 . . 119.58(17) yes
O(5) O(6) O(8) 3_356 . 3_456 126.65(17) yes
O(5) O(6) O(9) 3_356 . 3_456 56.40(11) yes
O(5) O(6) O(11) 3_356 . 3_556 132.55(16) yes
O(5) O(6) O(5) 3_456 . . 89.68(14) yes
O(5) O(6) O(5) 3_456 . 3_356 171.54(17) yes
O(5) O(6) O(7) 3_456 . . 116.81(16) yes
O(5) O(6) O(7) 3_456 . 3_356 125.38(16) yes
O(5) O(6) O(8) 3_456 . . 58.70(12) yes
O(5) O(6) O(8) 3_456 . 3_456 45.71(11) yes
O(5) O(6) O(9) 3_456 . 3_456 132.01(15) yes
O(5) O(6) O(11) 3_456 . 3_556 55.83(10) yes
O(7) O(6) O(7) . . 3_356 87.73(15) yes
O(7) O(6) O(8) . . . 58.21(14) yes
O(7) O(6) O(8) . . 3_456 123.30(19) yes
O(7) O(6) O(9) . . 3_456 80.48(15) yes
O(7) O(6) O(11) . . 3_556 114.77(18) yes
O(7) O(6) O(7) 3_356 . . 87.73(15) yes
O(7) O(6) O(8) 3_356 . . 118.12(18) yes
O(7) O(6) O(8) 3_356 . 3_456 79.74(14) yes
O(7) O(6) O(9) 3_356 . 3_456 98.00(12) yes
O(7) O(6) O(11) 3_356 . 3_556 154.86(17) yes
O(8) O(6) O(8) . . 3_456 79.96(16) yes
O(8) O(6) O(9) . . 3_456 121.11(19) yes
O(8) O(6) O(11) . . 3_556 84.80(16) yes
O(8) O(6) O(8) 3_456 . . 79.96(16) yes
O(8) O(6) O(9) 3_456 . 3_456 155.71(18) yes
O(8) O(6) O(11) 3_456 . 3_556 95.52(14) yes
O(9) O(6) O(11) 3_456 . 3_556 76.18(12) yes
Co(1) O(7) Co(3) 1_455 . 3_356 90.85(13) yes
Co(1) O(7) P(2) 1_455 . . 79.56(17) yes
Co(1) O(7) Na(1) 1_455 . 4_455 108.06(16) yes
Co(1) O(7) Na(2) 1_455 . 2_446 163.3(5) yes
Co(1) O(7) O(4) 1_455 . 3_466 61.84(10) yes
Co(1) O(7) O(5) 1_455 . . 43.36(11) yes
Co(1) O(7) O(5) 1_455 . 3_356 83.96(12) yes
Co(1) O(7) O(6) 1_455 . . 98.85(16) yes
Co(1) O(7) O(6) 1_455 . 3_356 38.43(8) yes
Co(1) O(7) O(8) 1_455 . . 91.96(16) yes
Co(1) O(7) O(10) 1_455 . 4_355 85.41(12) yes
Co(1) O(7) O(12) 1_455 . 3_456 128.68(13) yes
Co(3) O(7) P(2) 3_356 . . 140.3(3) yes
Co(3) O(7) Na(1) 3_356 . 4_455 114.67(18) yes
Co(3) O(7) Na(2) 3_356 . 2_446 100.5(5) yes
Co(3) O(7) O(4) 3_356 . 3_466 96.57(15) yes
Co(3) O(7) O(5) 3_356 . . 120.56(19) yes
Co(3) O(7) O(5) 3_356 . 3_356 47.48(11) yes
Co(3) O(7) O(6) 3_356 . . 112.42(19) yes
Co(3) O(7) O(6) 3_356 . 3_356 58.38(11) yes
Co(3) O(7) O(8) 3_356 . . 173.4(2) yes
Co(3) O(7) O(10) 3_356 . 4_355 46.71(10) yes
Co(3) O(7) O(12) 3_356 . 3_456 37.95(10) yes
P(2) O(7) Na(1) . . 4_455 104.89(19) yes
P(2) O(7) Na(2) . . 2_446 83.9(5) yes
P(2) O(7) O(4) . . 3_466 111.8(2) yes
P(2) O(7) O(5) . . . 36.42(13) yes
P(2) O(7) O(5) . . 3_356 93.0(2) yes
P(2) O(7) O(6) . . . 34.22(13) yes
P(2) O(7) O(6) . . 3_356 94.32(19) yes
P(2) O(7) O(8) . . . 34.86(14) yes
P(2) O(7) O(10) . . 4_355 163.1(3) yes
P(2) O(7) O(12) . . 3_456 133.1(2) yes
Na(1) O(7) Na(2) 4_455 . 2_446 78.4(5) yes
Na(1) O(7) O(4) 4_455 . 3_466 49.87(12) yes
Na(1) O(7) O(5) 4_455 . . 114.72(18) yes
Na(1) O(7) O(5) 4_455 . 3_356 159.84(19) yes
Na(1) O(7) O(6) 4_455 . . 124.48(18) yes
Na(1) O(7) O(6) 4_455 . 3_356 137.49(18) yes
Na(1) O(7) O(8) 4_455 . . 70.07(16) yes
Na(1) O(7) O(10) 4_455 . 4_355 72.50(14) yes
Na(1) O(7) O(12) 4_455 . 3_456 100.05(15) yes
Na(2) O(7) O(4) 2_446 . 3_466 127.9(5) yes
Na(2) O(7) O(5) 2_446 . . 119.9(5) yes
Na(2) O(7) O(5) 2_446 . 3_356 94.7(5) yes
Na(2) O(7) O(6) 2_446 . . 65.5(5) yes
Na(2) O(7) O(6) 2_446 . 3_356 142.2(5) yes
Na(2) O(7) O(8) 2_446 . . 75.5(5) yes
Na(2) O(7) O(10) 2_446 . 4_355 111.3(5) yes
Na(2) O(7) O(12) 2_446 . 3_456 63.0(5) yes
O(4) O(7) O(5) 3_466 . . 90.99(16) yes
O(4) O(7) O(5) 3_466 . 3_356 131.31(15) yes
O(4) O(7) O(6) 3_466 . . 145.91(18) yes
O(4) O(7) O(6) 3_466 . 3_356 87.89(13) yes
O(4) O(7) O(8) 3_466 . . 90.05(16) yes
O(4) O(7) O(10) 3_466 . 4_355 53.42(11) yes
O(4) O(7) O(12) 3_466 . 3_456 114.77(14) yes
O(5) O(7) O(5) . . 3_356 85.21(16) yes
O(5) O(7) O(6) . . . 59.36(15) yes
O(5) O(7) O(6) . . 3_356 63.15(14) yes
O(5) O(7) O(8) . . . 58.71(16) yes
O(5) O(7) O(10) . . 4_355 128.71(19) yes
O(5) O(7) O(12) . . 3_456 145.13(19) yes
O(5) O(7) O(5) 3_356 . . 85.21(16) yes
O(5) O(7) O(6) 3_356 . . 67.25(14) yes
O(5) O(7) O(6) 3_356 . 3_356 47.58(11) yes
O(5) O(7) O(8) 3_356 . . 126.9(2) yes
O(5) O(7) O(10) 3_356 . 4_355 92.98(14) yes
O(5) O(7) O(12) 3_356 . 3_456 60.28(11) yes
O(6) O(7) O(6) . . 3_356 92.27(16) yes
O(6) O(7) O(8) . . . 61.19(16) yes
O(6) O(7) O(10) . . 4_355 159.00(19) yes
O(6) O(7) O(12) . . 3_456 99.26(16) yes
O(6) O(7) O(6) 3_356 . . 92.27(16) yes
O(6) O(7) O(8) 3_356 . . 121.77(19) yes
O(6) O(7) O(10) 3_356 . 4_355 78.26(12) yes
O(6) O(7) O(12) 3_356 . 3_456 93.29(13) yes
O(8) O(7) O(10) . . 4_355 139.6(2) yes
O(8) O(7) O(12) . . 3_456 138.5(2) yes
O(10) O(7) O(12) 4_355 . 3_456 63.12(12) yes
Co(2) O(8) Co(2) . . 3_456 111.31(15) yes
Co(2) O(8) Co(3) . . 3_456 102.92(16) yes
Co(2) O(8) P(2) . . . 90.3(2) yes
Co(2) O(8) P(2) . . 3_456 66.92(10) yes
Co(2) O(8) Na(1) . . 4_455 108.62(17) yes
Co(2) O(8) Na(2) . . 2_446 159.2(4) yes
Co(2) O(8) O(3) . . 3_466 63.02(12) yes
Co(2) O(8) O(5) . . . 52.18(13) yes
Co(2) O(8) O(5) . . 3_456 94.15(15) yes
Co(2) O(8) O(6) . . . 107.27(19) yes
Co(2) O(8) O(6) . . 3_456 44.75(10) yes
Co(2) O(8) O(7) . . . 102.11(17) yes
Co(2) O(8) O(8) . . 3_456 68.48(13) yes
Co(2) O(8) O(10) . . 4_455 91.88(14) yes
Co(2) O(8) O(12) . . 3_556 140.18(14) yes
Co(2) O(8) Co(2) 3_456 . . 111.31(15) yes
Co(2) O(8) Co(3) 3_456 . 3_456 78.73(13) yes
Co(2) O(8) P(2) 3_456 . . 69.36(17) yes
Co(2) O(8) P(2) 3_456 . 3_456 51.84(7) yes
Co(2) O(8) Na(1) 3_456 . 4_455 134.66(16) yes
Co(2) O(8) Na(2) 3_456 . 2_446 68.0(5) yes
Co(2) O(8) O(3) 3_456 . 3_466 173.36(15) yes
Co(2) O(8) O(5) 3_456 . . 83.91(15) yes
Co(2) O(8) O(5) 3_456 . 3_456 38.75(9) yes
Co(2) O(8) O(6) 3_456 . . 36.38(10) yes
Co(2) O(8) O(6) 3_456 . 3_456 79.82(13) yes
Co(2) O(8) O(7) 3_456 . . 95.67(16) yes
Co(2) O(8) O(8) 3_456 . 3_456 42.83(9) yes
Co(2) O(8) O(10) 3_456 . 4_455 124.43(14) yes
Co(2) O(8) O(12) 3_456 . 3_556 68.31(10) yes
Co(3) O(8) P(2) 3_456 . . 148.1(3) yes
Co(3) O(8) P(2) 3_456 . 3_456 64.97(11) yes
Co(3) O(8) Na(1) 3_456 . 4_455 112.24(19) yes
Co(3) O(8) Na(2) 3_456 . 2_446 97.4(5) yes
Co(3) O(8) O(3) 3_456 . 3_466 98.83(16) yes
Co(3) O(8) O(5) 3_456 . . 141.0(2) yes
Co(3) O(8) O(5) 3_456 . 3_456 47.19(11) yes
Co(3) O(8) O(6) 3_456 . . 114.6(2) yes
Co(3) O(8) O(6) 3_456 . 3_456 65.91(13) yes
Co(3) O(8) O(7) 3_456 . . 154.7(3) yes
Co(3) O(8) O(8) 3_456 . 3_456 88.17(15) yes
Co(3) O(8) O(10) 3_456 . 4_455 46.40(11) yes
Co(3) O(8) O(12) 3_456 . 3_556 37.28(10) yes
P(2) O(8) P(2) . . 3_456 95.0(2) yes
P(2) O(8) Na(1) . . 4_455 90.11(18) yes
P(2) O(8) Na(2) . . 2_446 69.8(5) yes
P(2) O(8) O(3) . . 3_466 113.1(2) yes
P(2) O(8) O(5) . . . 38.29(14) yes
P(2) O(8) O(5) . . 3_456 103.6(2) yes
P(2) O(8) O(6) . . . 33.62(14) yes
P(2) O(8) O(6) . . 3_456 108.4(2) yes
P(2) O(8) O(7) . . . 35.02(14) yes
P(2) O(8) O(8) . . 3_456 69.58(18) yes
P(2) O(8) O(10) . . 4_455 163.7(3) yes
P(2) O(8) O(12) . . 3_556 123.1(2) yes
P(2) O(8) P(2) 3_456 . . 95.0(2) yes
P(2) O(8) Na(1) 3_456 . 4_455 173.15(17) yes
P(2) O(8) Na(2) 3_456 . 2_446 119.1(5) yes
P(2) O(8) O(3) 3_456 . 3_466 121.52(14) yes
P(2) O(8) O(5) 3_456 . . 76.80(15) yes
P(2) O(8) O(5) 3_456 . 3_456 28.41(8) yes
P(2) O(8) O(6) 3_456 . . 75.97(14) yes
P(2) O(8) O(6) 3_456 . 3_456 27.98(8) yes
P(2) O(8) O(7) 3_456 . . 130.02(19) yes
P(2) O(8) O(8) 3_456 . 3_456 25.45(7) yes
P(2) O(8) O(10) 3_456 . 4_455 100.69(12) yes
P(2) O(8) O(12) 3_456 . 3_556 87.30(11) yes
Na(1) O(8) Na(2) 4_455 . 2_446 67.0(5) yes
Na(1) O(8) O(3) 4_455 . 3_466 51.98(12) yes
Na(1) O(8) O(5) 4_455 . . 104.85(16) yes
Na(1) O(8) O(5) 4_455 . 3_456 153.44(19) yes
Na(1) O(8) O(6) 4_455 . . 110.68(16) yes
Na(1) O(8) O(6) 4_455 . 3_456 145.4(2) yes
Na(1) O(8) O(7) 4_455 . . 55.13(14) yes
Na(1) O(8) O(8) 4_455 . 3_456 159.22(15) yes
Na(1) O(8) O(10) 4_455 . 4_455 73.87(14) yes
Na(1) O(8) O(12) 4_455 . 3_556 93.68(15) yes
Na(2) O(8) O(3) 2_446 . 3_466 118.6(5) yes
Na(2) O(8) O(5) 2_446 . . 108.1(5) yes
Na(2) O(8) O(5) 2_446 . 3_456 96.2(5) yes
Na(2) O(8) O(6) 2_446 . . 59.0(5) yes
Na(2) O(8) O(6) 2_446 . 3_456 146.4(5) yes
Na(2) O(8) O(7) 2_446 . . 58.1(4) yes
Na(2) O(8) O(8) 2_446 . 3_456 107.9(5) yes
Na(2) O(8) O(10) 2_446 . 4_455 105.6(5) yes
Na(2) O(8) O(12) 2_446 . 3_556 60.1(4) yes
O(3) O(8) O(5) 3_466 . . 94.44(17) yes
O(3) O(8) O(5) 3_466 . 3_456 135.87(15) yes
O(3) O(8) O(6) 3_466 . . 146.62(16) yes
O(3) O(8) O(6) 3_466 . 3_456 93.54(15) yes
O(3) O(8) O(7) 3_466 . . 89.12(16) yes
O(3) O(8) O(8) 3_466 . 3_456 131.36(17) yes
O(3) O(8) O(10) 3_466 . 4_455 54.39(12) yes
O(3) O(8) O(12) 3_466 . 3_556 113.43(15) yes
O(5) O(8) O(5) . . 3_456 99.85(19) yes
O(5) O(8) O(6) . . . 59.91(15) yes
O(5) O(8) O(6) . . 3_456 76.84(17) yes
O(5) O(8) O(7) . . . 61.12(15) yes
O(5) O(8) O(8) . . 3_456 56.39(14) yes
O(5) O(8) O(10) . . 4_455 142.5(2) yes
O(5) O(8) O(12) . . 3_556 152.1(2) yes
O(5) O(8) O(5) 3_456 . . 99.85(19) yes
O(5) O(8) O(6) 3_456 . . 73.70(15) yes
O(5) O(8) O(6) 3_456 . 3_456 50.68(12) yes
O(5) O(8) O(7) 3_456 . . 134.2(2) yes
O(5) O(8) O(8) 3_456 . 3_456 43.45(11) yes
O(5) O(8) O(10) 3_456 . 4_455 92.37(14) yes
O(5) O(8) O(12) 3_456 . 3_556 59.77(12) yes
O(6) O(8) O(6) . . 3_456 100.04(19) yes
O(6) O(8) O(7) . . . 60.60(15) yes
O(6) O(8) O(8) . . 3_456 54.04(14) yes
O(6) O(8) O(10) . . 4_455 156.8(2) yes
O(6) O(8) O(12) . . 3_556 94.28(17) yes
O(6) O(8) O(6) 3_456 . . 100.04(19) yes
O(6) O(8) O(7) 3_456 . . 137.9(2) yes
O(6) O(8) O(8) 3_456 . 3_456 46.00(12) yes
O(6) O(8) O(10) 3_456 . 4_455 84.21(13) yes
O(6) O(8) O(12) 3_456 . 3_556 99.58(14) yes
O(7) O(8) O(8) . . 3_456 104.58(17) yes
O(7) O(8) O(10) . . 4_455 129.0(2) yes
O(7) O(8) O(12) . . 3_556 117.67(19) yes
O(8) O(8) O(10) 3_456 . 4_455 126.05(14) yes
O(8) O(8) O(12) 3_456 . 3_556 101.03(14) yes
O(10) O(8) O(12) 4_455 . 3_556 62.53(12) yes
Co(1) O(9) Co(2) . . 1_655 63.79(8) yes
Co(1) O(9) Co(3) . . 1_655 78.26(11) yes
Co(1) O(9) Co(4) . . 1_655 79.84(12) yes
Co(1) O(9) P(3) . . . 124.11(18) yes
Co(1) O(9) Na(1) . . . 116.38(14) yes
Co(1) O(9) Na(2) . . 4_454 100.7(6) yes
Co(1) O(9) O(1) . . . 36.54(9) yes
Co(1) O(9) O(2) . . 3_566 44.32(9) yes
Co(1) O(9) O(4) . . . 71.16(13) yes
Co(1) O(9) O(5) . . 1_655 45.82(10) yes
Co(1) O(9) O(6) . . 3_456 39.66(10) yes
Co(1) O(9) O(10) . . . 157.53(16) yes
Co(1) O(9) O(11) . . . 98.16(13) yes
Co(1) O(9) O(12) . . . 111.52(17) yes
Co(1) O(9) O(12) . . 2_555 117.11(16) yes
Co(2) O(9) Co(3) 1_655 . 1_655 63.30(6) yes
Co(2) O(9) Co(4) 1_655 . 1_655 63.80(6) yes
Co(2) O(9) P(3) 1_655 . . 64.08(10) yes
Co(2) O(9) Na(1) 1_655 . . 176.52(18) yes
Co(2) O(9) Na(2) 1_655 . 4_454 138.3(6) yes
Co(2) O(9) O(1) 1_655 . . 92.85(9) yes
Co(2) O(9) O(2) 1_655 . 3_566 37.16(7) yes
Co(2) O(9) O(4) 1_655 . . 90.88(10) yes
Co(2) O(9) O(5) 1_655 . 1_655 38.71(8) yes
Co(2) O(9) O(6) 1_655 . 3_456 94.61(10) yes
Co(2) O(9) O(10) 1_655 . . 93.87(10) yes
Co(2) O(9) O(11) 1_655 . . 34.39(8) yes
Co(2) O(9) O(12) 1_655 . . 74.98(10) yes
Co(2) O(9) O(12) 1_655 . 2_555 87.02(9) yes
Co(3) O(9) Co(4) 1_655 . 1_655 127.09(9) yes
Co(3) O(9) P(3) 1_655 . . 61.43(14) yes
Co(3) O(9) Na(1) 1_655 . . 113.23(16) yes
Co(3) O(9) Na(2) 1_655 . 4_454 76.0(6) yes
Co(3) O(9) O(1) 1_655 . . 111.38(11) yes
Co(3) O(9) O(2) 1_655 . 3_566 92.29(10) yes
Co(3) O(9) O(4) 1_655 . . 146.68(12) yes
Co(3) O(9) O(5) 1_655 . 1_655 38.03(9) yes
Co(3) O(9) O(6) 1_655 . 3_456 69.14(10) yes
Co(3) O(9) O(10) 1_655 . . 89.79(13) yes
Co(3) O(9) O(11) 1_655 . . 69.34(12) yes
Co(3) O(9) O(12) 1_655 . . 33.80(9) yes
Co(3) O(9) O(12) 1_655 . 2_555 137.20(10) yes
Co(4) O(9) P(3) 1_655 . . 94.43(15) yes
Co(4) O(9) Na(1) 1_655 . . 119.67(16) yes
Co(4) O(9) Na(2) 1_655 . 4_454 155.8(6) yes
Co(4) O(9) O(1) 1_655 . . 72.09(10) yes
Co(4) O(9) O(2) 1_655 . 3_566 41.80(8) yes
Co(4) O(9) O(4) 1_655 . . 34.95(8) yes
Co(4) O(9) O(5) 1_655 . 1_655 95.75(11) yes
Co(4) O(9) O(6) 1_655 . 3_456 116.29(12) yes
Co(4) O(9) O(10) 1_655 . . 92.80(13) yes
Co(4) O(9) O(11) 1_655 . . 66.98(12) yes
Co(4) O(9) O(12) 1_655 . . 126.50(13) yes
Co(4) O(9) O(12) 1_655 . 2_555 37.69(7) yes
P(3) O(9) Na(1) . . . 114.44(18) yes
P(3) O(9) Na(2) . . 4_454 104.8(6) yes
P(3) O(9) O(1) . . . 156.85(17) yes
P(3) O(9) O(2) . . 3_566 97.81(15) yes
P(3) O(9) O(4) . . . 127.9(2) yes
P(3) O(9) O(5) . . 1_655 80.37(15) yes
P(3) O(9) O(6) . . 3_456 130.6(2) yes
P(3) O(9) O(10) . . . 34.69(10) yes
P(3) O(9) O(11) . . . 33.93(11) yes
P(3) O(9) O(12) . . . 34.75(13) yes
P(3) O(9) O(12) . . 2_555 78.45(15) yes
Na(1) O(9) Na(2) . . 4_454 38.4(6) yes
Na(1) O(9) O(1) . . . 88.70(12) yes
Na(1) O(9) O(2) . . 3_566 145.50(17) yes
Na(1) O(9) O(4) . . . 92.43(15) yes
Na(1) O(9) O(5) . . 1_655 138.67(18) yes
Na(1) O(9) O(6) . . 3_456 84.09(13) yes
Na(1) O(9) O(10) . . . 85.77(13) yes
Na(1) O(9) O(11) . . . 145.34(16) yes
Na(1) O(9) O(12) . . . 102.01(16) yes
Na(1) O(9) O(12) . . 2_555 95.80(14) yes
Na(2) O(9) O(1) 4_454 . . 93.8(6) yes
Na(2) O(9) O(2) 4_454 . 3_566 145.0(6) yes
Na(2) O(9) O(4) 4_454 . . 122.0(6) yes
Na(2) O(9) O(5) 4_454 . 1_655 101.9(6) yes
Na(2) O(9) O(6) 4_454 . 3_456 61.1(6) yes
Na(2) O(9) O(10) 4_454 . . 94.7(6) yes
Na(2) O(9) O(11) 4_454 . . 135.9(6) yes
Na(2) O(9) O(12) 4_454 . . 76.2(6) yes
Na(2) O(9) O(12) 4_454 . 2_555 132.0(6) yes
O(1) O(9) O(2) . . 3_566 59.52(10) yes
O(1) O(9) O(4) . . . 45.54(10) yes
O(1) O(9) O(5) . . 1_655 82.35(12) yes
O(1) O(9) O(6) . . 3_456 48.60(10) yes
O(1) O(9) O(10) . . . 158.57(19) yes
O(1) O(9) O(11) . . . 123.64(15) yes
O(1) O(9) O(12) . . . 144.95(17) yes
O(1) O(9) O(12) . . 2_555 99.51(13) yes
O(2) O(9) O(4) 3_566 . . 56.40(11) yes
O(2) O(9) O(5) 3_566 . 1_655 55.75(11) yes
O(2) O(9) O(6) 3_566 . 3_456 83.95(12) yes
O(2) O(9) O(10) 3_566 . . 118.52(14) yes
O(2) O(9) O(11) 3_566 . . 64.13(12) yes
O(2) O(9) O(12) 3_566 . . 111.76(14) yes
O(2) O(9) O(12) 3_566 . 2_555 78.25(12) yes
O(4) O(9) O(5) . . 1_655 108.69(13) yes
O(4) O(9) O(6) . . 3_456 94.13(12) yes
O(4) O(9) O(10) . . . 113.98(17) yes
O(4) O(9) O(11) . . . 101.81(16) yes
O(4) O(9) O(12) . . . 161.44(15) yes
O(4) O(9) O(12) . . 2_555 53.97(10) yes
O(5) O(9) O(6) 1_655 . 3_456 59.96(11) yes
O(5) O(9) O(10) 1_655 . . 114.99(15) yes
O(5) O(9) O(11) 1_655 . . 65.53(13) yes
O(5) O(9) O(12) 1_655 . . 67.51(13) yes
O(5) O(9) O(12) 1_655 . 2_555 125.43(13) yes
O(6) O(9) O(10) 3_456 . . 150.46(19) yes
O(6) O(9) O(11) 3_456 . . 125.47(16) yes
O(6) O(9) O(12) 3_456 . . 98.87(16) yes
O(6) O(9) O(12) 3_456 . 2_555 148.10(15) yes
O(10) O(9) O(11) . . . 59.59(11) yes
O(10) O(9) O(12) . . . 56.44(13) yes
O(10) O(9) O(12) . . 2_555 60.60(12) yes
O(11) O(9) O(12) . . . 59.78(14) yes
O(11) O(9) O(12) . . 2_555 69.01(13) yes
O(12) O(9) O(12) . . 2_555 112.23(13) yes
O(12) O(9) O(12) 2_555 . . 112.23(13) yes
Co(3) O(10) Co(4) 2_455 . 2_445 134.76(14) yes
Co(3) O(10) P(3) 2_455 . . 129.0(2) yes
Co(3) O(10) Na(1) 2_455 . . 95.03(12) yes
Co(3) O(10) Na(1) 2_455 . 1_655 93.64(12) yes
Co(3) O(10) O(1) 2_455 . 4_554 87.98(11) yes
Co(3) O(10) O(3) 2_455 . 2_445 117.68(13) yes
Co(3) O(10) O(4) 2_455 . 2_545 117.71(14) yes
Co(3) O(10) O(7) 2_455 . 4_654 47.02(10) yes
Co(3) O(10) O(8) 2_455 . 4_554 46.95(11) yes
Co(3) O(10) O(9) 2_455 . . 107.97(16) yes
Co(3) O(10) O(11) 2_455 . . 108.31(17) yes
Co(3) O(10) O(12) 2_455 . . 168.28(17) yes
Co(3) O(10) O(12) 2_455 . 2_555 38.85(9) yes
Co(4) O(10) P(3) 2_445 . . 96.17(18) yes
Co(4) O(10) Na(1) 2_445 . . 93.63(12) yes
Co(4) O(10) Na(1) 2_445 . 1_655 94.47(12) yes
Co(4) O(10) O(1) 2_445 . 4_554 46.78(9) yes
Co(4) O(10) O(3) 2_445 . 2_445 43.86(10) yes
Co(4) O(10) O(4) 2_445 . 2_545 43.74(10) yes
Co(4) O(10) O(7) 2_445 . 4_654 113.09(14) yes
Co(4) O(10) O(8) 2_445 . 4_554 108.85(14) yes
Co(4) O(10) O(9) 2_445 . . 109.83(16) yes
Co(4) O(10) O(11) 2_445 . . 111.40(17) yes
Co(4) O(10) O(12) 2_445 . . 56.94(12) yes
Co(4) O(10) O(12) 2_445 . 2_555 173.23(14) yes
P(3) O(10) Na(1) . . . 76.92(12) yes
P(3) O(10) Na(1) . . 1_655 81.97(12) yes
P(3) O(10) O(1) . . 4_554 142.8(2) yes
P(3) O(10) O(3) . . 2_445 96.53(16) yes
P(3) O(10) O(4) . . 2_545 99.39(17) yes
P(3) O(10) O(7) . . 4_654 123.40(17) yes
P(3) O(10) O(8) . . 4_554 125.28(18) yes
P(3) O(10) O(9) . . . 34.79(10) yes
P(3) O(10) O(11) . . . 34.74(10) yes
P(3) O(10) O(12) . . . 39.25(12) yes
P(3) O(10) O(12) . . 2_555 90.19(15) yes
Na(1) O(10) Na(1) . . 1_655 158.08(11) yes
Na(1) O(10) O(1) . . 4_554 99.34(10) yes
Na(1) O(10) O(3) . . 2_445 51.70(10) yes
Na(1) O(10) O(4) . . 2_545 137.09(15) yes
Na(1) O(10) O(7) . . 4_654 142.05(16) yes
Na(1) O(10) O(8) . . 4_554 54.28(11) yes
Na(1) O(10) O(9) . . . 46.07(9) yes
Na(1) O(10) O(11) . . . 106.70(12) yes
Na(1) O(10) O(12) . . . 82.31(12) yes
Na(1) O(10) O(12) . . 2_555 85.54(11) yes
Na(1) O(10) Na(1) 1_655 . . 158.08(11) yes
Na(1) O(10) O(1) 1_655 . 4_554 101.05(11) yes
Na(1) O(10) O(3) 1_655 . 2_445 138.14(16) yes
Na(1) O(10) O(4) 1_655 . 2_545 52.40(10) yes
Na(1) O(10) O(7) 1_655 . 4_654 49.90(11) yes
Na(1) O(10) O(8) 1_655 . 4_554 140.01(16) yes
Na(1) O(10) O(9) 1_655 . . 112.02(12) yes
Na(1) O(10) O(11) 1_655 . . 51.40(10) yes
Na(1) O(10) O(12) 1_655 . . 85.13(13) yes
Na(1) O(10) O(12) 1_655 . 2_555 88.69(12) yes
O(1) O(10) O(3) 4_554 . 2_445 56.64(10) yes
O(1) O(10) O(4) 4_554 . 2_545 58.13(10) yes
O(1) O(10) O(7) 4_554 . 4_654 82.23(12) yes
O(1) O(10) O(8) 4_554 . 4_554 75.08(13) yes
O(1) O(10) O(9) 4_554 . . 141.69(14) yes
O(1) O(10) O(11) 4_554 . . 147.53(15) yes
O(1) O(10) O(12) 4_554 . . 103.69(15) yes
O(1) O(10) O(12) 4_554 . 2_555 126.71(13) yes
O(3) O(10) O(4) 2_445 . 2_545 87.17(14) yes
O(3) O(10) O(7) 2_445 . 4_654 138.23(15) yes
O(3) O(10) O(8) 2_445 . 4_554 73.34(13) yes
O(3) O(10) O(9) 2_445 . . 85.37(14) yes
O(3) O(10) O(11) 2_445 . . 129.49(17) yes
O(3) O(10) O(12) 2_445 . . 69.45(14) yes
O(3) O(10) O(12) 2_445 . 2_555 133.16(14) yes
O(4) O(10) O(7) 2_545 . 4_654 75.62(13) yes
O(4) O(10) O(8) 2_545 . 4_554 132.33(15) yes
O(4) O(10) O(9) 2_545 . . 131.60(17) yes
O(4) O(10) O(11) 2_545 . . 89.43(14) yes
O(4) O(10) O(12) 2_545 . . 70.50(14) yes
O(4) O(10) O(12) 2_545 . 2_555 137.37(14) yes
O(7) O(10) O(8) 4_654 . 4_554 90.54(15) yes
O(7) O(10) O(9) 4_654 . . 134.10(18) yes
O(7) O(10) O(11) 4_654 . . 88.72(14) yes
O(7) O(10) O(12) 4_654 . . 134.55(16) yes
O(7) O(10) O(12) 4_654 . 2_555 64.71(13) yes
O(8) O(10) O(9) 4_554 . . 90.50(15) yes
O(8) O(10) O(11) 4_554 . . 136.40(18) yes
O(8) O(10) O(12) 4_554 . . 134.80(16) yes
O(8) O(10) O(12) 4_554 . 2_555 65.28(13) yes
O(9) O(10) O(11) . . . 60.63(11) yes
O(9) O(10) O(12) . . . 62.12(14) yes
O(9) O(10) O(12) . . 2_555 74.32(14) yes
O(11) O(10) O(12) . . . 62.04(14) yes
O(11) O(10) O(12) . . 2_555 75.22(14) yes
O(12) O(10) O(12) . . 2_555 129.44(14) yes
O(12) O(10) O(12) 2_555 . . 129.44(14) yes
Co(1) O(11) Co(2) . . 1_655 65.02(8) yes
Co(1) O(11) Co(4) . . 1_655 63.22(6) yes
Co(1) O(11) P(3) . . . 65.03(11) yes
Co(1) O(11) Na(1) . . 1_655 170.90(14) yes
Co(1) O(11) Na(2) . . 4_554 143.1(6) yes
Co(1) O(11) O(1) . . 1_655 97.85(10) yes
Co(1) O(11) O(2) . . 3_566 38.06(7) yes
Co(1) O(11) O(3) . . 1_655 91.90(11) yes
Co(1) O(11) O(5) . . 1_655 37.43(8) yes
Co(1) O(11) O(6) . . 3_556 100.50(11) yes
Co(1) O(11) O(9) . . . 34.93(8) yes
Co(1) O(11) O(10) . . . 94.67(10) yes
Co(1) O(11) O(12) . . . 76.20(11) yes
Co(1) O(11) O(12) . . 2_555 85.45(9) yes
Co(2) O(11) Co(4) 1_655 . 1_655 81.88(12) yes
Co(2) O(11) P(3) 1_655 . . 125.19(19) yes
Co(2) O(11) Na(1) 1_655 . 1_655 123.51(14) yes
Co(2) O(11) Na(2) 1_655 . 4_554 104.5(5) yes
Co(2) O(11) O(1) 1_655 . 1_655 41.60(9) yes
Co(2) O(11) O(2) 1_655 . 3_566 45.12(9) yes
Co(2) O(11) O(3) 1_655 . 1_655 75.08(13) yes
Co(2) O(11) O(5) 1_655 . 1_655 47.42(10) yes
Co(2) O(11) O(6) 1_655 . 3_556 43.26(10) yes
Co(2) O(11) O(9) 1_655 . . 99.93(13) yes
Co(2) O(11) O(10) 1_655 . . 159.21(16) yes
Co(2) O(11) O(12) 1_655 . . 111.06(18) yes
Co(2) O(11) O(12) 1_655 . 2_555 119.10(16) yes
Co(4) O(11) P(3) 1_655 . . 94.86(16) yes
Co(4) O(11) Na(1) 1_655 . 1_655 118.95(16) yes
Co(4) O(11) Na(2) 1_655 . 4_554 153.3(6) yes
Co(4) O(11) O(1) 1_655 . 1_655 73.71(11) yes
Co(4) O(11) O(2) 1_655 . 3_566 42.15(9) yes
Co(4) O(11) O(3) 1_655 . 1_655 35.07(8) yes
Co(4) O(11) O(5) 1_655 . 1_655 95.04(11) yes
Co(4) O(11) O(6) 1_655 . 3_556 120.39(13) yes
Co(4) O(11) O(9) 1_655 . . 67.32(12) yes
Co(4) O(11) O(10) 1_655 . . 93.09(13) yes
Co(4) O(11) O(12) 1_655 . . 127.07(13) yes
Co(4) O(11) O(12) 1_655 . 2_555 37.50(7) yes
P(3) O(11) Na(1) . . 1_655 105.89(17) yes
P(3) O(11) Na(2) . . 4_554 101.9(5) yes
P(3) O(11) O(1) . . 1_655 162.66(18) yes
P(3) O(11) O(2) . . 3_566 100.08(15) yes
P(3) O(11) O(3) . . 1_655 127.3(2) yes
P(3) O(11) O(5) . . 1_655 78.86(15) yes
P(3) O(11) O(6) . . 3_556 131.7(2) yes
P(3) O(11) O(9) . . . 34.06(11) yes
P(3) O(11) O(10) . . . 34.79(10) yes
P(3) O(11) O(12) . . . 34.87(13) yes
P(3) O(11) O(12) . . 2_555 77.39(15) yes
Na(1) O(11) Na(2) 1_655 . 4_554 36.2(5) yes
Na(1) O(11) O(1) 1_655 . 1_655 91.19(12) yes
Na(1) O(11) O(2) 1_655 . 3_566 149.67(18) yes
Na(1) O(11) O(3) 1_655 . 1_655 93.57(15) yes
Na(1) O(11) O(5) 1_655 . 1_655 144.58(19) yes
Na(1) O(11) O(6) 1_655 . 3_556 85.99(13) yes
Na(1) O(11) O(9) 1_655 . . 136.34(16) yes
Na(1) O(11) O(10) 1_655 . . 76.55(12) yes
Na(1) O(11) O(12) 1_655 . . 96.67(16) yes
Na(1) O(11) O(12) 1_655 . 2_555 92.07(14) yes
Na(2) O(11) O(1) 4_554 . 1_655 93.7(5) yes
Na(2) O(11) O(2) 4_554 . 3_566 149.5(5) yes
Na(2) O(11) O(3) 4_554 . 1_655 120.6(5) yes
Na(2) O(11) O(5) 4_554 . 1_655 108.4(6) yes
Na(2) O(11) O(6) 4_554 . 3_556 61.2(5) yes
Na(2) O(11) O(9) 4_554 . . 134.5(5) yes
Na(2) O(11) O(10) 4_554 . . 89.1(5) yes
Na(2) O(11) O(12) 4_554 . . 75.5(5) yes
Na(2) O(11) O(12) 4_554 . 2_555 127.0(5) yes
O(1) O(11) O(2) 1_655 . 3_566 62.66(11) yes
O(1) O(11) O(3) 1_655 . 1_655 46.51(10) yes
O(1) O(11) O(5) 1_655 . 1_655 89.02(12) yes
O(1) O(11) O(6) 1_655 . 3_556 50.97(10) yes
O(1) O(11) O(9) 1_655 . . 128.89(16) yes
O(1) O(11) O(10) 1_655 . . 155.04(19) yes
O(1) O(11) O(12) 1_655 . . 147.79(17) yes
O(1) O(11) O(12) 1_655 . 2_555 99.41(14) yes
O(2) O(11) O(3) 3_566 . 1_655 57.67(11) yes
O(2) O(11) O(5) 3_566 . 1_655 55.86(11) yes
O(2) O(11) O(6) 3_566 . 3_556 88.35(13) yes
O(2) O(11) O(9) 3_566 . . 66.28(12) yes
O(2) O(11) O(10) 3_566 . . 120.64(14) yes
O(2) O(11) O(12) 3_566 . . 113.64(14) yes
O(2) O(11) O(12) 3_566 . 2_555 78.43(12) yes
O(3) O(11) O(5) 1_655 . 1_655 111.63(14) yes
O(3) O(11) O(6) 1_655 . 3_556 97.46(13) yes
O(3) O(11) O(9) 1_655 . . 102.39(16) yes
O(3) O(11) O(10) 1_655 . . 111.77(17) yes
O(3) O(11) O(12) 1_655 . . 161.70(16) yes
O(3) O(11) O(12) 1_655 . 2_555 52.92(10) yes
O(5) O(11) O(6) 1_655 . 3_556 66.99(12) yes
O(5) O(11) O(9) 1_655 . . 63.67(12) yes
O(5) O(11) O(10) 1_655 . . 113.61(15) yes
O(5) O(11) O(12) 1_655 . . 66.83(13) yes
O(5) O(11) O(12) 1_655 . 2_555 122.81(13) yes
O(6) O(11) O(9) 3_556 . . 130.60(17) yes
O(6) O(11) O(10) 3_556 . . 146.52(19) yes
O(6) O(11) O(12) 3_556 . . 98.35(16) yes
O(6) O(11) O(12) 3_556 . 2_555 150.19(15) yes
O(9) O(11) O(10) . . . 59.79(11) yes
O(9) O(11) O(12) . . . 60.01(14) yes
O(9) O(11) O(12) . . 2_555 67.68(13) yes
O(10) O(11) O(12) . . . 56.58(13) yes
O(10) O(11) O(12) . . 2_555 60.10(12) yes
O(12) O(11) O(12) . . 2_555 111.41(13) yes
O(12) O(11) O(12) 2_555 . . 111.41(13) yes
Co(3) O(12) Co(4) 1_655 . 2_445 144.49(17) yes
Co(3) O(12) P(3) 1_655 . . 121.03(19) yes
Co(3) O(12) P(3) 1_655 . 2_545 65.43(8) yes
Co(3) O(12) Na(2) 1_655 . 4_454 93.0(5) yes
Co(3) O(12) Na(2) 1_655 . 4_554 100.0(5) yes
Co(3) O(12) O(3) 1_655 . 2_445 128.46(16) yes
Co(3) O(12) O(4) 1_655 . 2_545 132.22(16) yes
Co(3) O(12) O(5) 1_655 . 1_655 44.93(10) yes
Co(3) O(12) O(7) 1_655 . 3_456 38.51(9) yes
Co(3) O(12) O(8) 1_655 . 3_556 38.01(9) yes
Co(3) O(12) O(9) 1_655 . . 100.99(15) yes
Co(3) O(12) O(9) 1_655 . 2_545 80.62(11) yes
Co(3) O(12) O(10) 1_655 . . 159.80(18) yes
Co(3) O(12) O(10) 1_655 . 2_545 39.19(8) yes
Co(3) O(12) O(11) 1_655 . . 102.17(15) yes
Co(3) O(12) O(11) 1_655 . 2_545 79.89(11) yes
Co(4) O(12) P(3) 2_445 . . 94.38(16) yes
Co(4) O(12) P(3) 2_445 . 2_545 79.12(10) yes
Co(4) O(12) Na(2) 2_445 . 4_454 88.9(5) yes
Co(4) O(12) Na(2) 2_445 . 4_554 85.8(5) yes
Co(4) O(12) O(3) 2_445 . 2_445 40.93(9) yes
Co(4) O(12) O(4) 2_445 . 2_545 40.09(9) yes
Co(4) O(12) O(5) 2_445 . 1_655 170.16(16) yes
Co(4) O(12) O(7) 2_445 . 3_456 127.29(15) yes
Co(4) O(12) O(8) 2_445 . 3_556 131.57(16) yes
Co(4) O(12) O(9) 2_445 . . 108.13(15) yes
Co(4) O(12) O(9) 2_445 . 2_545 67.37(10) yes
Co(4) O(12) O(10) 2_445 . . 55.60(11) yes
Co(4) O(12) O(10) 2_445 . 2_545 105.35(13) yes
Co(4) O(12) O(11) 2_445 . . 109.68(15) yes
Co(4) O(12) O(11) 2_445 . 2_545 66.46(10) yes
P(3) O(12) P(3) . . 2_545 173.46(17) yes
P(3) O(12) Na(2) . . 4_454 82.3(5) yes
P(3) O(12) Na(2) . . 4_554 83.2(5) yes
P(3) O(12) O(3) . . 2_445 89.94(16) yes
P(3) O(12) O(4) . . 2_545 91.14(16) yes
P(3) O(12) O(5) . . 1_655 76.10(14) yes
P(3) O(12) O(7) . . 3_456 113.86(18) yes
P(3) O(12) O(8) . . 3_556 114.67(18) yes
P(3) O(12) O(9) . . . 34.46(11) yes
P(3) O(12) O(9) . . 2_545 151.06(19) yes
P(3) O(12) O(10) . . . 38.80(11) yes
P(3) O(12) O(10) . . 2_545 160.21(18) yes
P(3) O(12) O(11) . . . 34.45(11) yes
P(3) O(12) O(11) . . 2_545 149.91(18) yes
P(3) O(12) P(3) 2_545 . . 173.46(17) yes
P(3) O(12) Na(2) 2_545 . 4_454 96.7(5) yes
P(3) O(12) Na(2) 2_545 . 4_554 97.0(5) yes
P(3) O(12) O(3) 2_545 . 2_445 84.66(11) yes
P(3) O(12) O(4) 2_545 . 2_545 84.37(11) yes
P(3) O(12) O(5) 2_545 . 1_655 110.36(11) yes
P(3) O(12) O(7) 2_545 . 3_456 70.25(10) yes
P(3) O(12) O(8) 2_545 . 3_556 70.84(10) yes
P(3) O(12) O(9) 2_545 . . 147.21(15) yes
P(3) O(12) O(9) 2_545 . 2_545 25.74(6) yes
P(3) O(12) O(10) 2_545 . . 134.72(14) yes
P(3) O(12) O(10) 2_545 . 2_545 26.25(6) yes
P(3) O(12) O(11) 2_545 . . 148.95(15) yes
P(3) O(12) O(11) 2_545 . 2_545 25.54(6) yes
Na(2) O(12) Na(2) 4_454 . 4_554 164.1(7) yes
Na(2) O(12) O(3) 4_454 . 2_445 48.0(5) yes
Na(2) O(12) O(4) 4_454 . 2_545 128.1(5) yes
Na(2) O(12) O(5) 4_454 . 1_655 87.4(5) yes
Na(2) O(12) O(7) 4_454 . 3_456 54.9(5) yes
Na(2) O(12) O(8) 4_454 . 3_556 130.8(5) yes
Na(2) O(12) O(9) 4_454 . . 52.7(5) yes
Na(2) O(12) O(9) 4_454 . 2_545 117.9(5) yes
Na(2) O(12) O(10) 4_454 . . 83.9(5) yes
Na(2) O(12) O(10) 4_454 . 2_545 96.3(5) yes
Na(2) O(12) O(11) 4_454 . . 112.8(5) yes
Na(2) O(12) O(11) 4_454 . 2_545 74.7(5) yes
Na(2) O(12) Na(2) 4_554 . 4_454 164.1(7) yes
Na(2) O(12) O(3) 4_554 . 2_445 125.6(5) yes
Na(2) O(12) O(4) 4_554 . 2_545 45.8(5) yes
Na(2) O(12) O(5) 4_554 . 1_655 95.4(5) yes
Na(2) O(12) O(7) 4_554 . 3_456 138.5(5) yes
Na(2) O(12) O(8) 4_554 . 3_556 62.0(5) yes
Na(2) O(12) O(9) 4_554 . . 115.2(5) yes
Na(2) O(12) O(9) 4_554 . 2_545 73.6(5) yes
Na(2) O(12) O(10) 4_554 . . 80.7(5) yes
Na(2) O(12) O(10) 4_554 . 2_545 99.5(5) yes
Na(2) O(12) O(11) 4_554 . . 55.7(5) yes
Na(2) O(12) O(11) 4_554 . 2_545 116.4(5) yes
O(3) O(12) O(4) 2_445 . 2_545 80.74(12) yes
O(3) O(12) O(5) 2_445 . 1_655 134.96(15) yes
O(3) O(12) O(7) 2_445 . 3_456 93.29(13) yes
O(3) O(12) O(8) 2_445 . 3_556 155.38(16) yes
O(3) O(12) O(9) 2_445 . . 81.73(13) yes
O(3) O(12) O(9) 2_445 . 2_545 89.83(12) yes
O(3) O(12) O(10) 2_445 . . 62.31(12) yes
O(3) O(12) O(10) 2_445 . 2_545 103.88(13) yes
O(3) O(12) O(11) 2_445 . . 121.99(15) yes
O(3) O(12) O(11) 2_445 . 2_545 60.26(11) yes
O(4) O(12) O(5) 2_545 . 1_655 140.81(15) yes
O(4) O(12) O(7) 2_545 . 3_456 154.40(15) yes
O(4) O(12) O(8) 2_545 . 3_556 98.71(14) yes
O(4) O(12) O(9) 2_545 . . 122.26(15) yes
O(4) O(12) O(9) 2_545 . 2_545 60.29(11) yes
O(4) O(12) O(10) 2_545 . . 61.65(12) yes
O(4) O(12) O(10) 2_545 . 2_545 104.87(13) yes
O(4) O(12) O(11) 2_545 . . 84.76(13) yes
O(4) O(12) O(11) 2_545 . 2_545 88.12(12) yes
O(5) O(12) O(7) 1_655 . 3_456 56.60(11) yes
O(5) O(12) O(8) 1_655 . 3_556 56.56(12) yes
O(5) O(12) O(9) 1_655 . . 62.53(12) yes
O(5) O(12) O(9) 1_655 . 2_545 122.34(13) yes
O(5) O(12) O(10) 1_655 . . 114.89(15) yes
O(5) O(12) O(10) 1_655 . 2_545 84.12(11) yes
O(5) O(12) O(11) 1_655 . . 63.71(12) yes
O(5) O(12) O(11) 1_655 . 2_545 121.05(13) yes
O(7) O(12) O(8) 3_456 . 3_556 76.52(12) yes
O(7) O(12) O(9) 3_456 . . 80.90(14) yes
O(7) O(12) O(9) 3_456 . 2_545 95.05(12) yes
O(7) O(12) O(10) 3_456 . . 136.56(16) yes
O(7) O(12) O(10) 3_456 . 2_545 52.17(10) yes
O(7) O(12) O(11) 3_456 . . 118.81(15) yes
O(7) O(12) O(11) 3_456 . 2_545 67.59(11) yes
O(8) O(12) O(9) 3_556 . . 117.81(15) yes
O(8) O(12) O(9) 3_556 . 2_545 69.20(11) yes
O(8) O(12) O(10) 3_556 . . 138.82(16) yes
O(8) O(12) O(10) 3_556 . 2_545 52.19(10) yes
O(8) O(12) O(11) 3_556 . . 82.23(14) yes
O(8) O(12) O(11) 3_556 . 2_545 95.13(12) yes
O(9) O(12) O(9) . . 2_545 170.37(15) yes
O(9) O(12) O(10) . . . 61.43(12) yes
O(9) O(12) O(10) . . 2_545 132.72(15) yes
O(9) O(12) O(11) . . . 60.21(12) yes
O(9) O(12) O(11) . . 2_545 127.35(15) yes
O(9) O(12) O(9) 2_545 . . 170.37(15) yes
O(9) O(12) O(10) 2_545 . . 118.44(14) yes
O(9) O(12) O(10) 2_545 . 2_545 45.07(8) yes
O(9) O(12) O(11) 2_545 . . 128.98(15) yes
O(9) O(12) O(11) 2_545 . 2_545 43.31(8) yes
O(10) O(12) O(10) . . 2_545 160.95(16) yes
O(10) O(12) O(11) . . . 61.38(12) yes
O(10) O(12) O(11) . . 2_545 118.12(14) yes
O(10) O(12) O(10) 2_545 . . 160.95(16) yes
O(10) O(12) O(11) 2_545 . . 134.12(15) yes
O(10) O(12) O(11) 2_545 . 2_545 44.67(8) yes
O(11) O(12) O(11) . . 2_545 171.93(16) yes
O(11) O(12) O(11) 2_545 . . 171.93(16) yes

loop_
_geom_bond_atom_site_label_1
_geom_bond_atom_site_label_2
_geom_bond_site_symmetry_1
_geom_bond_site_symmetry_2
_geom_bond_distance
_geom_bond_publ_flag
Co(1) Co(2) . . 3.1872(7) yes
Co(1) Co(2) . 1_655 3.1617(7) yes
Co(1) P(1) . . 3.1756(14) yes
Co(1) P(1) . 3_566 3.2980(13) yes
Co(1) P(2) . 1_655 3.1336(13) yes
Co(1) P(2) . 3_456 3.2746(14) yes
Co(1) P(3) . . 3.1147(12) yes
Co(1) O(1) . . 2.067(3) yes
Co(1) O(2) . 3_566 2.137(3) yes
Co(1) O(4) . . 3.220(4) yes
Co(1) O(4) . 3_566 3.329(4) yes
Co(1) O(5) . 1_655 2.102(4) yes
Co(1) O(6) . 3_456 2.060(4) yes
Co(1) O(7) . 1_655 3.033(4) yes
Co(1) O(9) . . 1.987(3) yes
Co(1) O(11) . . 3.435(3) yes
Co(2) P(1) . . 3.2730(14) yes
Co(2) P(1) . 3_466 3.2055(14) yes
Co(2) P(2) . . 2.9614(14) yes
Co(2) P(2) . 3_456 3.2698(14) yes
Co(2) P(3) . 1_455 3.1380(12) yes
Co(2) O(1) . . 2.115(3) yes
Co(2) O(2) . 3_466 2.124(3) yes
Co(2) O(3) . . 3.355(4) yes
Co(2) O(3) . 3_466 3.146(4) yes
Co(2) O(5) . . 2.192(4) yes
Co(2) O(6) . 3_456 2.081(3) yes
Co(2) O(8) . . 2.544(5) yes
Co(2) O(8) . 3_456 3.482(5) yes
Co(2) O(9) . 1_455 3.489(3) yes
Co(2) O(11) . 1_455 2.001(3) yes
Co(3) P(2) . . 3.0380(14) yes
Co(3) P(2) . 3_356 3.3129(13) yes
Co(3) P(2) . 3_456 3.3869(13) yes
Co(3) P(3) . 1_455 3.0757(13) yes
Co(3) P(3) . 2_445 3.1880(13) yes
Co(3) O(5) . . 2.162(4) yes
Co(3) O(6) . . 2.750(4) yes
Co(3) O(7) . 3_356 2.007(4) yes
Co(3) O(8) . 3_456 2.016(4) yes
Co(3) O(9) . 1_455 3.499(4) yes
Co(3) O(10) . 2_445 1.997(4) yes
Co(3) O(12) . 1_455 1.983(3) yes
Co(4) P(1) . 1_455 3.3058(17) yes
Co(4) P(1) . . 3.3165(17) yes
Co(4) P(1) . 3_466 2.9956(19) yes
Co(4) P(3) . 2_455 2.7511(19) yes
Co(4) O(1) . 3_466 2.518(4) yes
Co(4) O(2) . 3_466 2.261(4) yes
Co(4) O(3) . . 1.963(3) yes
Co(4) O(4) . 1_455 1.959(4) yes
Co(4) O(9) . 1_455 3.266(4) yes
Co(4) O(10) . 2_455 2.130(4) yes
Co(4) O(11) . 1_455 3.258(4) yes
Co(4) O(12) . 2_455 2.164(4) yes
P(1) Na(1) . 2_455 3.184(3) yes
P(1) Na(2) . 3_566 3.01(3) yes
P(1) O(1) . . 1.559(4) yes
P(1) O(2) . . 1.575(4) yes
P(1) O(3) . . 1.496(4) yes
P(1) O(3) . 3_466 3.491(4) yes
P(1) O(4) . . 1.504(4) yes
P(2) Na(1) . 4_455 3.218(3) yes
P(2) Na(2) . 2_446 3.12(3) yes
P(2) O(5) . . 1.562(4) yes
P(2) O(5) . 3_356 3.369(4) yes
P(2) O(6) . . 1.540(4) yes
P(2) O(7) . . 1.510(4) yes
P(2) O(8) . . 1.504(4) yes
P(2) O(8) . 3_456 3.280(4) yes
P(3) Na(1) . . 3.365(3) yes
P(3) Na(1) . 1_655 3.253(3) yes
P(3) Na(2) . 4_454 3.32(2) yes
P(3) Na(2) . 4_554 3.42(2) yes
P(3) O(3) . 2_445 3.365(4) yes
P(3) O(4) . 2_545 3.428(4) yes
P(3) O(5) . 1_655 3.071(4) yes
P(3) O(9) . . 1.531(3) yes
P(3) O(10) . . 1.527(3) yes
P(3) O(11) . . 1.526(3) yes
P(3) O(12) . . 1.542(3) yes
P(3) O(12) . 2_555 3.453(3) yes
Na(1) Na(2) . 3_566 3.41(3) yes
Na(1) Na(2) . 4_454 1.65(3) yes
Na(1) O(3) . 2_445 2.743(5) yes
Na(1) O(4) . 2_445 2.626(5) yes
Na(1) O(7) . 4_554 2.481(5) yes
Na(1) O(8) . 4_554 2.842(5) yes
Na(1) O(9) . . 2.429(4) yes
Na(1) O(10) . 1_455 3.093(4) yes
Na(1) O(10) . . 3.364(4) yes
Na(1) O(11) . 1_455 2.485(4) yes
Na(2) O(3) . 3_566 2.51(3) yes
Na(2) O(4) . 3_566 2.45(3) yes
Na(2) O(6) . 2_456 2.96(3) yes
Na(2) O(7) . 2_456 2.90(3) yes
Na(2) O(8) . 2_456 3.30(3) yes
Na(2) O(9) . 4_555 2.59(3) yes
Na(2) O(11) . 4_455 2.77(3) yes
Na(2) O(12) . 4_455 3.24(2) yes
Na(2) O(12) . 4_555 3.16(2) yes
O(1) O(2) . . 2.486(5) yes
O(1) O(2) . 3_466 3.193(5) yes
O(1) O(2) . 3_566 3.153(5) yes
O(1) O(3) . . 2.529(5) yes
O(1) O(3) . 3_466 3.023(5) yes
O(1) O(4) . . 2.534(5) yes
O(1) O(4) . 3_566 3.093(5) yes
O(1) O(6) . 3_456 2.655(5) yes
O(1) O(9) . . 3.292(5) yes
O(1) O(10) . 4_455 3.441(5) yes
O(1) O(11) . 1_455 3.142(5) yes
O(2) O(3) . . 2.507(5) yes
O(2) O(3) . 3_466 3.024(5) yes
O(2) O(4) . . 2.526(5) yes
O(2) O(4) . 3_566 2.984(5) yes
O(2) O(5) . 3_466 2.796(5) yes
O(2) O(9) . 3_566 3.046(5) yes
O(2) O(11) . 3_566 2.994(5) yes
O(3) O(4) . . 2.438(5) yes
O(3) O(8) . 3_466 3.335(6) yes
O(3) O(10) . 2_455 2.830(5) yes
O(3) O(11) . 1_455 3.257(6) yes
O(3) O(12) . 2_455 2.993(5) yes
O(4) O(7) . 3_466 3.414(6) yes
O(4) O(9) . . 3.256(6) yes
O(4) O(10) . 2_555 2.830(5) yes
O(4) O(12) . 2_555 3.032(5) yes
O(5) O(6) . . 2.489(5) yes
O(5) O(6) . 3_356 3.046(5) yes
O(5) O(6) . 3_456 3.311(5) yes
O(5) O(7) . . 2.494(5) yes
O(5) O(7) . 3_356 2.934(5) yes
O(5) O(8) . . 2.434(5) yes
O(5) O(8) . 3_456 2.947(5) yes
O(5) O(9) . 1_455 2.931(5) yes
O(5) O(11) . 1_455 2.976(5) yes
O(5) O(12) . 1_455 3.052(5) yes
O(6) O(7) . . 2.533(5) yes
O(6) O(7) . 3_356 3.206(5) yes
O(6) O(8) . . 2.547(6) yes
O(6) O(8) . 3_456 2.866(6) yes
O(6) O(9) . 3_456 3.152(5) yes
O(6) O(11) . 3_556 3.023(5) yes
O(7) O(8) . . 2.471(5) yes
O(7) O(10) . 4_355 2.738(5) yes
O(7) O(12) . 3_456 3.134(5) yes
O(8) O(8) . 3_456 3.487(7) yes
O(8) O(10) . 4_455 2.753(5) yes
O(8) O(12) . 3_556 3.166(5) yes
O(9) O(10) . . 2.513(4) yes
O(9) O(11) . . 2.534(4) yes
O(9) O(12) . . 2.529(5) yes
O(9) O(12) . 2_555 3.417(5) yes
O(10) O(11) . . 2.508(4) yes
O(10) O(12) . . 2.384(5) yes
O(10) O(12) . 2_555 3.092(5) yes
O(11) O(12) . . 2.523(5) yes
O(11) O(12) . 2_555 3.449(5) yes
